data_4083098
loop_
_publ_author_name
'Ikeda, Yousuke'
'Takano, Koichi'
'Waragai, Maiko'
'Kodama, Shintaro'
'Tsuchida, Noriko'
'Takano, Keiko'
'Ishii, Youichi'

_publ_section_title
;
 Reversibility of 1,4-Metal Migration in Cp*RhIIIand Cp*IrIIIComplexes
;
_journal_issue 9
_journal_name_full Organometallics
_journal_page_first 2142
_journal_paper_doi 10.1021/om5003232
_journal_volume 33
_journal_year 2014
_chemical_formula_moiety 'C66 H53 B F24 P Rh'
_chemical_formula_sum 'C66 H53 B F24 P Rh'
_chemical_formula_weight 1446.80
_space_group_IT_number 14
_symmetry_cell_setting monoclinic
_symmetry_Int_Tables_number 14
_symmetry_space_group_name_Hall '-P 2ybc'
_symmetry_space_group_name_H-M 'P 1 21/c 1'
_atom_sites_solution_hydrogens geom
_atom_sites_solution_primary direct
_atom_sites_solution_secondary difmap
_cell_angle_alpha 90.0000
_cell_angle_beta 99.021(3)
_cell_angle_gamma 90.0000
_cell_formula_units_Z 4
_cell_length_a 12.693(2)
_cell_length_b 30.806(5)
_cell_length_c 16.408(3)
_cell_measurement_reflns_used 13504
_cell_measurement_temperature 123
_cell_measurement_theta_max 27.50
_cell_measurement_theta_min 3.07
_cell_volume 6336.5(18)
_computing_cell_refinement CrystalClear
_computing_data_collection 'CrystalClear (Rigaku Inc., 2008)'
_computing_data_reduction CrystalClear
_computing_molecular_graphics 'CrystalStructure 4.0'
_computing_publication_material 'CrystalStructure 4.0 (Rigaku, 2010)'
_computing_structure_refinement 'SHELXL97 (Sheldrick, 2008)'
_computing_structure_solution SIR97
_diffrn_ambient_temperature 123
_diffrn_detector_area_resol_mean 7.314
_diffrn_measured_fraction_theta_full 0.994
_diffrn_measured_fraction_theta_max 0.994
_diffrn_measurement_device_type 'Rigaku Mercury70'
_diffrn_measurement_method \w
_diffrn_radiation_type 'Mo K\a'
_diffrn_radiation_wavelength 0.71075
_diffrn_reflns_av_R_equivalents 0.0777
_diffrn_reflns_limit_h_max 16
_diffrn_reflns_limit_h_min -15
_diffrn_reflns_limit_k_max 25
_diffrn_reflns_limit_k_min -40
_diffrn_reflns_limit_l_max 21
_diffrn_reflns_limit_l_min -21
_diffrn_reflns_number 49041
_diffrn_reflns_theta_full 27.51
_diffrn_reflns_theta_max 27.51
_diffrn_standards_number 0
_exptl_absorpt_coefficient_mu 0.405
_exptl_absorpt_correction_T_max 0.922
_exptl_absorpt_correction_T_min 0.879
_exptl_absorpt_correction_type numerical
_exptl_absorpt_process_details 'NUMABS (Rigaku, 1999)'
_exptl_crystal_colour red
_exptl_crystal_density_diffrn 1.516
_exptl_crystal_density_method 'not measured'
_exptl_crystal_description prism
_exptl_crystal_F_000 2920.00
_exptl_crystal_size_max 0.410
_exptl_crystal_size_mid 0.210
_exptl_crystal_size_min 0.200
_refine_diff_density_max 1.340
_refine_diff_density_min -0.760
_refine_ls_extinction_method none
_refine_ls_goodness_of_fit_ref 1.039
_refine_ls_hydrogen_treatment constr
_refine_ls_number_parameters 842
_refine_ls_number_reflns 14491
_refine_ls_number_restraints 0
_refine_ls_R_factor_gt 0.0680
_refine_ls_shift/su_max 0.001
_refine_ls_structure_factor_coef Fsqd
_refine_ls_weighting_details 'w = 1/[\s^2^(Fo^2^)+(0.0423P)^2^+17.4871P] where P=(Fo^2^+2Fc^2^)/3'
_refine_ls_weighting_scheme calc
_refine_ls_wR_factor_ref 0.1621
_reflns_number_gt 9836
_reflns_number_total 14491
_reflns_threshold_expression F^2^>2.0\s(F^2^)
_cod_data_source_file om5003232_si_001.cif
_cod_data_source_block 2c
_cod_depositor_comments 'Adding full bibliography for 4083097--4083100.cif.'
_cod_original_cell_volume 6336.4(18)
_cod_database_code 4083098

loop_
_symmetry_equiv_pos_site_id
_symmetry_equiv_pos_as_xyz
1 +X,+Y,+Z
2 -X,1/2+Y,1/2-Z
3 -X,-Y,-Z
4 +X,1/2-Y,1/2+Z

loop_
_atom_site_label
_atom_site_type_symbol
_atom_site_fract_x
_atom_site_fract_y
_atom_site_fract_z
_atom_site_U_iso_or_equiv
_atom_site_adp_type
_atom_site_occupancy
_atom_site_symmetry_multiplicity
_atom_site_calc_flag
_atom_site_refinement_flags
Rh1 Rh -0.20226(3) 0.343019(11) 0.077058(19) 0.02010(9) Uani 1.0 4 d .
P1 P -0.32860(10) 0.31055(4) 0.14250(7) 0.0273(3) Uani 1.0 4 d .
F1 F 0.3264(3) 0.27866(12) 0.34396(19) 0.0635(11) Uani 1.0 4 d .
F2 F 0.4798(4) 0.28661(17) 0.3160(3) 0.109(2) Uani 1.0 4 d .
F3 F 0.4426(3) 0.23130(11) 0.38164(19) 0.0615(11) Uani 1.0 4 d .
F4 F 0.3005(4) 0.28531(15) -0.0060(3) 0.0968(16) Uani 1.0 4 d .
F5 F 0.1678(4) 0.28965(16) 0.0506(3) 0.1004(18) Uani 1.0 4 d .
F6 F 0.1863(4) 0.23733(12) -0.0307(3) 0.0949(18) Uani 1.0 4 d .
F7 F 0.4829(3) -0.04556(10) 0.2835(3) 0.0584(10) Uani 1.0 4 d .
F8 F 0.6205(3) -0.00783(10) 0.3242(3) 0.0516(9) Uani 1.0 4 d .
F9 F 0.5256(3) -0.03050(11) 0.41107(19) 0.0587(10) Uani 1.0 4 d .
F10 F 0.3065(4) 0.11239(17) 0.4823(3) 0.1033(18) Uani 1.0 4 d .
F11 F 0.2176(4) 0.05559(12) 0.4613(3) 0.0753(13) Uani 1.0 4 d .
F12 F 0.1722(4) 0.11069(17) 0.3900(3) 0.1032(19) Uani 1.0 4 d .
F13 F 0.6707(4) 0.18644(12) -0.06912(19) 0.0699(12) Uani 1.0 4 d .
F14 F 0.5769(3) 0.13301(12) -0.11627(16) 0.0512(9) Uani 1.0 4 d .
F15 F 0.7432(3) 0.12589(17) -0.0799(2) 0.0791(15) Uani 1.0 4 d .
F16 F 0.8344(3) 0.15488(12) 0.26895(18) 0.0528(9) Uani 1.0 4 d .
F17 F 0.8966(2) 0.10250(11) 0.20661(17) 0.0464(9) Uani 1.0 4 d .
F18 F 0.7917(3) 0.08960(13) 0.29414(18) 0.0567(10) Uani 1.0 4 d .
F19 F 0.3980(3) 0.01276(12) -0.1118(3) 0.0629(10) Uani 1.0 4 d .
F20 F 0.3687(3) -0.03402(10) -0.0239(3) 0.0617(11) Uani 1.0 4 d .
F21 F 0.2478(3) -0.02033(12) -0.1270(3) 0.0727(13) Uani 1.0 4 d .
F22 F -0.0049(3) 0.12197(13) 0.0159(4) 0.109(2) Uani 1.0 4 d .
F23 F -0.0369(3) 0.06796(18) -0.0592(3) 0.0969(18) Uani 1.0 4 d .
F24 F -0.0258(3) 0.06249(19) 0.0673(3) 0.1028(19) Uani 1.0 4 d .
C1 C -0.0875(4) 0.37555(14) 0.2021(3) 0.0242(10) Uani 1.0 4 d .
C2 C -0.0033(4) 0.34792(14) 0.2079(3) 0.0223(9) Uani 1.0 4 d .
C3 C -0.0209(4) 0.30246(14) 0.1820(3) 0.0205(9) Uani 1.0 4 d .
C4 C -0.1085(4) 0.29160(14) 0.1213(3) 0.0222(9) Uani 1.0 4 d .
C5 C -0.1202(4) 0.24891(15) 0.0966(3) 0.0267(10) Uani 1.0 4 d .
C6 C -0.0517(4) 0.21700(15) 0.1330(3) 0.0274(10) Uani 1.0 4 d .
C7 C 0.0316(4) 0.22657(15) 0.1960(3) 0.0260(10) Uani 1.0 4 d .
C8 C 0.0476(4) 0.26964(14) 0.2183(3) 0.0238(10) Uani 1.0 4 d .
C9 C 0.1039(4) 0.19122(16) 0.2377(3) 0.0328(11) Uani 1.0 4 d .
C10 C -0.0911(4) 0.42218(16) 0.2244(3) 0.0323(12) Uani 1.0 4 d .
C11 C -0.0063(5) 0.45094(16) 0.2221(3) 0.0380(13) Uani 1.0 4 d .
C12 C -0.0150(5) 0.49415(17) 0.2451(4) 0.0505(17) Uani 1.0 4 d .
C13 C -0.1070(6) 0.5092(2) 0.2696(4) 0.059(2) Uani 1.0 4 d .
C14 C -0.1914(5) 0.48091(19) 0.2722(4) 0.0533(18) Uani 1.0 4 d .
C15 C -0.1833(5) 0.43805(18) 0.2491(3) 0.0410(14) Uani 1.0 4 d .
C16 C 0.1089(4) 0.36187(14) 0.2381(3) 0.0255(10) Uani 1.0 4 d .
C17 C 0.1782(4) 0.36860(16) 0.1824(3) 0.0313(11) Uani 1.0 4 d .
C18 C 0.2827(4) 0.38220(16) 0.2088(4) 0.0368(12) Uani 1.0 4 d .
C19 C 0.3174(5) 0.38771(17) 0.2931(4) 0.0427(15) Uani 1.0 4 d .
C20 C 0.2496(5) 0.37958(17) 0.3488(4) 0.0391(13) Uani 1.0 4 d .
C21 C 0.1448(4) 0.36694(16) 0.3217(3) 0.0322(12) Uani 1.0 4 d .
C22 C -0.1343(4) 0.34640(16) -0.0401(3) 0.0262(10) Uani 1.0 4 d .
C23 C -0.1323(4) 0.38861(16) -0.0078(3) 0.0292(11) Uani 1.0 4 d .
C24 C -0.2406(4) 0.40289(14) -0.0042(3) 0.0253(10) Uani 1.0 4 d .
C25 C -0.3093(4) 0.36919(14) -0.0335(3) 0.0204(9) Uani 1.0 4 d .
C26 C -0.2447(4) 0.33235(15) -0.0515(3) 0.0228(10) Uani 1.0 4 d .
C27 C -0.0419(4) 0.32087(19) -0.0592(3) 0.0387(13) Uani 1.0 4 d .
C28 C -0.0364(4) 0.41767(18) 0.0088(4) 0.0420(14) Uani 1.0 4 d .
C29 C -0.2706(5) 0.44746(16) 0.0187(4) 0.0430(14) Uani 1.0 4 d .
C30 C -0.4286(4) 0.37080(17) -0.0522(3) 0.0315(11) Uani 1.0 4 d .
C31 C -0.2853(4) 0.29148(16) -0.0952(3) 0.0346(12) Uani 1.0 4 d .
C32 C -0.4335(4) 0.34737(18) 0.1629(4) 0.0406(13) Uani 1.0 4 d .
C33 C -0.4023(4) 0.26480(18) 0.0916(4) 0.0400(13) Uani 1.0 4 d .
C34 C -0.2778(5) 0.28892(18) 0.2439(3) 0.0399(13) Uani 1.0 4 d .
C35 C 0.3671(4) 0.16728(14) 0.1586(3) 0.0207(9) Uani 1.0 4 d .
C36 C 0.3984(4) 0.19041(14) 0.2324(3) 0.0214(9) Uani 1.0 4 d .
C37 C 0.3747(4) 0.23365(14) 0.2403(3) 0.0218(9) Uani 1.0 4 d .
C38 C 0.3191(4) 0.25697(14) 0.1744(3) 0.0252(10) Uani 1.0 4 d .
C39 C 0.2901(4) 0.23521(15) 0.1002(3) 0.0270(10) Uani 1.0 4 d .
C40 C 0.3130(4) 0.19170(15) 0.0927(3) 0.0237(10) Uani 1.0 4 d .
C41 C 0.4062(4) 0.25706(15) 0.3196(3) 0.0286(11) Uani 1.0 4 d .
C42 C 0.2320(5) 0.26007(19) 0.0290(4) 0.0414(14) Uani 1.0 4 d .
C43 C 0.3963(4) 0.08892(14) 0.2350(3) 0.0214(9) Uani 1.0 4 d .
C44 C 0.4571(4) 0.05085(14) 0.2519(3) 0.0211(9) Uani 1.0 4 d .
C45 C 0.4539(4) 0.02610(14) 0.3219(3) 0.0217(9) Uani 1.0 4 d .
C46 C 0.3878(4) 0.03778(14) 0.3785(3) 0.0249(10) Uani 1.0 4 d .
C47 C 0.3246(4) 0.07421(15) 0.3617(3) 0.0256(10) Uani 1.0 4 d .
C48 C 0.3286(4) 0.09909(14) 0.2919(3) 0.0229(10) Uani 1.0 4 d .
C49 C 0.5199(4) -0.01379(15) 0.3352(3) 0.0293(11) Uani 1.0 4 d .
C50 C 0.2542(5) 0.08802(18) 0.4213(4) 0.0409(13) Uani 1.0 4 d .
C51 C 0.5203(4) 0.11936(13) 0.1262(3) 0.0195(9) Uani 1.0 4 d .
C52 C 0.5390(4) 0.12885(14) 0.0464(3) 0.0209(9) Uani 1.0 4 d .
C53 C 0.6405(4) 0.13338(14) 0.0272(3) 0.0223(10) Uani 1.0 4 d .
C54 C 0.7302(4) 0.12856(14) 0.0863(3) 0.0218(9) Uani 1.0 4 d .
C55 C 0.7149(4) 0.11999(14) 0.1666(3) 0.0222(9) Uani 1.0 4 d .
C56 C 0.6124(4) 0.11582(14) 0.1856(3) 0.0212(9) Uani 1.0 4 d .
C57 C 0.6575(4) 0.14381(17) -0.0590(3) 0.0312(11) Uani 1.0 4 d .
C58 C 0.8086(4) 0.11624(18) 0.2327(3) 0.0332(12) Uani 1.0 4 d .
C59 C 0.3176(4) 0.09046(14) 0.0804(3) 0.0213(9) Uani 1.0 4 d .
C60 C 0.3501(4) 0.05686(14) 0.0328(3) 0.0235(10) Uani 1.0 4 d .
C61 C 0.2790(4) 0.03244(14) -0.0219(3) 0.0239(10) Uani 1.0 4 d .
C62 C 0.1698(4) 0.03993(15) -0.0299(3) 0.0286(11) Uani 1.0 4 d .
C63 C 0.1345(4) 0.07246(15) 0.0173(3) 0.0243(10) Uani 1.0 4 d .
C64 C 0.2065(4) 0.09671(15) 0.0710(3) 0.0240(10) Uani 1.0 4 d .
C65 C 0.3220(4) -0.00214(17) -0.0710(4) 0.0399(13) Uani 1.0 4 d .
C66 C 0.0179(4) 0.08105(17) 0.0095(3) 0.0335(12) Uani 1.0 4 d .
B1 B 0.4003(4) 0.11618(16) 0.1498(3) 0.0208(10) Uani 1.0 4 d .
H1 H -0.1545 0.3631 0.1804 0.0291 Uiso 1.0 4 calc R
H5 H -0.1765 0.2412 0.0538 0.0321 Uiso 1.0 4 calc R
H6 H -0.0620 0.1879 0.1145 0.0329 Uiso 1.0 4 calc R
H8 H 0.1063 0.2772 0.2592 0.0286 Uiso 1.0 4 calc R
H9A H 0.1009 0.1912 0.2971 0.0394 Uiso 1.0 4 calc R
H9B H 0.1774 0.1966 0.2289 0.0394 Uiso 1.0 4 calc R
H9C H 0.0802 0.1630 0.2143 0.0394 Uiso 1.0 4 calc R
H11 H 0.0575 0.4410 0.2047 0.0456 Uiso 1.0 4 calc R
H12 H 0.0432 0.5134 0.2438 0.0606 Uiso 1.0 4 calc R
H13 H -0.1128 0.5387 0.2848 0.0703 Uiso 1.0 4 calc R
H14 H -0.2549 0.4910 0.2898 0.0640 Uiso 1.0 4 calc R
H15 H -0.2421 0.4191 0.2503 0.0491 Uiso 1.0 4 calc R
H17 H 0.1544 0.3639 0.1252 0.0375 Uiso 1.0 4 calc R
H18 H 0.3294 0.3876 0.1701 0.0442 Uiso 1.0 4 calc R
H19 H 0.3883 0.3971 0.3121 0.0512 Uiso 1.0 4 calc R
H20 H 0.2744 0.3826 0.4062 0.0470 Uiso 1.0 4 calc R
H21 H 0.0980 0.3618 0.3605 0.0386 Uiso 1.0 4 calc R
H27A H 0.0101 0.3171 -0.0088 0.0464 Uiso 1.0 4 calc R
H27B H -0.0083 0.3363 -0.1006 0.0464 Uiso 1.0 4 calc R
H27C H -0.0664 0.2924 -0.0808 0.0464 Uiso 1.0 4 calc R
H28A H -0.0087 0.4229 -0.0428 0.0504 Uiso 1.0 4 calc R
H28B H 0.0188 0.4037 0.0487 0.0504 Uiso 1.0 4 calc R
H28C H -0.0568 0.4454 0.0313 0.0504 Uiso 1.0 4 calc R
H29A H -0.3132 0.4458 0.0636 0.0516 Uiso 1.0 4 calc R
H29B H -0.3125 0.4615 -0.0293 0.0516 Uiso 1.0 4 calc R
H29C H -0.2059 0.4644 0.0370 0.0516 Uiso 1.0 4 calc R
H30A H -0.4551 0.3936 -0.0189 0.0378 Uiso 1.0 4 calc R
H30B H -0.4580 0.3427 -0.0390 0.0378 Uiso 1.0 4 calc R
H30C H -0.4508 0.3772 -0.1109 0.0378 Uiso 1.0 4 calc R
H31A H -0.2482 0.2664 -0.0672 0.0415 Uiso 1.0 4 calc R
H31B H -0.2722 0.2925 -0.1525 0.0415 Uiso 1.0 4 calc R
H31C H -0.3621 0.2888 -0.0944 0.0415 Uiso 1.0 4 calc R
H32A H -0.4028 0.3699 0.2016 0.0487 Uiso 1.0 4 calc R
H32B H -0.4875 0.3311 0.1868 0.0487 Uiso 1.0 4 calc R
H32C H -0.4666 0.3609 0.1111 0.0487 Uiso 1.0 4 calc R
H33A H -0.4471 0.2748 0.0410 0.0480 Uiso 1.0 4 calc R
H33B H -0.4474 0.2521 0.1287 0.0480 Uiso 1.0 4 calc R
H33C H -0.3520 0.2429 0.0778 0.0480 Uiso 1.0 4 calc R
H34A H -0.2254 0.2661 0.2389 0.0479 Uiso 1.0 4 calc R
H34B H -0.3369 0.2767 0.2685 0.0479 Uiso 1.0 4 calc R
H34C H -0.2438 0.3123 0.2793 0.0479 Uiso 1.0 4 calc R
H36 H 0.4373 0.1756 0.2783 0.0257 Uiso 1.0 4 calc R
H38 H 0.3016 0.2867 0.1801 0.0303 Uiso 1.0 4 calc R
H40 H 0.2913 0.1778 0.0412 0.0285 Uiso 1.0 4 calc R
H44 H 0.5021 0.0418 0.2139 0.0253 Uiso 1.0 4 calc R
H46 H 0.3863 0.0212 0.4272 0.0299 Uiso 1.0 4 calc R
H48 H 0.2839 0.1239 0.2824 0.0275 Uiso 1.0 4 calc R
H52 H 0.4797 0.1323 0.0038 0.0251 Uiso 1.0 4 calc R
H54 H 0.7998 0.1310 0.0724 0.0262 Uiso 1.0 4 calc R
H56 H 0.6043 0.1103 0.2413 0.0254 Uiso 1.0 4 calc R
H60 H 0.4240 0.0504 0.0381 0.0282 Uiso 1.0 4 calc R
H62 H 0.1208 0.0231 -0.0667 0.0343 Uiso 1.0 4 calc R
H64 H 0.1796 0.1186 0.1031 0.0288 Uiso 1.0 4 calc R

loop_
_atom_site_aniso_label
_atom_site_aniso_U_11
_atom_site_aniso_U_22
_atom_site_aniso_U_33
_atom_site_aniso_U_12
_atom_site_aniso_U_13
_atom_site_aniso_U_23
Rh1 0.01862(17) 0.02347(18) 0.01778(16) 0.00215(14) 0.00153(12) 0.00065(14)
P1 0.0255(6) 0.0333(7) 0.0245(6) 0.0021(5) 0.0081(5) 0.0032(5)
F1 0.073(3) 0.071(3) 0.0424(19) 0.044(2) -0.0038(18) -0.0226(17)
F2 0.125(4) 0.147(5) 0.067(3) -0.115(4) 0.048(3) -0.056(3)
F3 0.092(3) 0.047(2) 0.0350(17) 0.031(2) -0.0210(18) -0.0125(15)
F4 0.115(4) 0.090(4) 0.081(3) -0.011(3) 0.001(3) 0.056(3)
F5 0.118(4) 0.128(4) 0.049(3) 0.096(4) -0.005(3) 0.007(3)
F6 0.150(5) 0.046(3) 0.063(3) 0.012(3) -0.062(3) 0.0065(19)
F7 0.067(3) 0.0262(17) 0.075(3) 0.0094(16) -0.0100(19) -0.0110(16)
F8 0.0311(17) 0.045(2) 0.081(3) 0.0134(15) 0.0163(16) 0.0178(17)
F9 0.079(3) 0.061(3) 0.0399(18) 0.039(2) 0.0208(17) 0.0263(16)
F10 0.105(4) 0.125(5) 0.095(4) -0.030(4) 0.065(3) -0.066(4)
F11 0.097(3) 0.049(3) 0.101(3) 0.020(2) 0.079(3) 0.027(2)
F12 0.090(3) 0.148(5) 0.090(3) 0.090(4) 0.073(3) 0.067(3)
F13 0.123(4) 0.051(3) 0.0371(18) -0.033(3) 0.018(2) 0.0122(16)
F14 0.0480(19) 0.086(3) 0.0180(14) -0.0213(18) -0.0012(13) 0.0032(15)
F15 0.057(3) 0.152(5) 0.0335(18) 0.052(3) 0.0239(17) 0.027(3)
F16 0.0419(18) 0.074(3) 0.0375(17) -0.0094(18) -0.0081(14) -0.0235(17)
F17 0.0206(15) 0.085(3) 0.0321(15) 0.0119(15) -0.0014(12) -0.0012(16)
F18 0.0304(17) 0.101(3) 0.0351(17) -0.0067(18) -0.0057(14) 0.0314(18)
F19 0.064(3) 0.060(3) 0.072(3) 0.0028(19) 0.033(2) -0.0288(19)
F20 0.065(3) 0.0342(19) 0.082(3) 0.0236(17) -0.003(2) -0.0102(18)
F21 0.041(2) 0.077(3) 0.091(3) 0.0149(19) -0.0190(19) -0.064(3)
F22 0.0208(18) 0.055(3) 0.246(7) 0.0104(18) 0.008(3) -0.035(4)
F23 0.0255(18) 0.188(5) 0.070(3) 0.021(3) -0.0128(18) -0.066(3)
F24 0.034(2) 0.187(6) 0.095(4) 0.025(3) 0.032(2) 0.062(4)
C1 0.025(3) 0.027(3) 0.018(2) 0.0056(19) -0.0051(18) -0.0011(18)
C2 0.024(3) 0.024(3) 0.0183(19) 0.0048(18) -0.0003(17) -0.0002(17)
C3 0.021(3) 0.024(3) 0.017(2) 0.0042(18) 0.0032(17) 0.0005(17)
C4 0.024(3) 0.025(3) 0.018(2) 0.0038(18) 0.0025(17) 0.0004(17)
C5 0.023(3) 0.027(3) 0.029(3) -0.0001(19) 0.0017(19) -0.0015(19)
C6 0.027(3) 0.020(3) 0.037(3) -0.0017(19) 0.009(2) -0.0014(19)
C7 0.022(3) 0.029(3) 0.028(3) 0.0007(19) 0.0066(19) 0.0062(19)
C8 0.018(2) 0.029(3) 0.024(3) 0.0012(18) 0.0008(17) 0.0010(18)
C9 0.028(3) 0.028(3) 0.042(3) 0.005(2) 0.002(3) 0.005(3)
C10 0.037(3) 0.031(3) 0.025(3) 0.014(3) -0.006(2) -0.005(2)
C11 0.039(3) 0.027(3) 0.043(3) 0.008(3) -0.008(3) -0.007(3)
C12 0.055(4) 0.027(3) 0.060(4) 0.008(3) -0.020(3) -0.012(3)
C13 0.067(5) 0.037(4) 0.058(4) 0.024(4) -0.030(4) -0.022(3)
C14 0.058(4) 0.049(4) 0.045(4) 0.034(4) -0.016(3) -0.015(3)
C15 0.041(3) 0.045(4) 0.032(3) 0.016(3) -0.009(3) -0.010(3)
C16 0.025(3) 0.020(3) 0.029(3) 0.0040(18) -0.0036(19) -0.0048(18)
C17 0.029(3) 0.032(3) 0.031(3) -0.001(2) -0.000(2) -0.003(2)
C18 0.028(3) 0.031(3) 0.050(4) 0.005(3) 0.002(3) 0.001(3)
C19 0.032(3) 0.032(3) 0.058(4) 0.003(3) -0.014(3) -0.011(3)
C20 0.039(3) 0.036(3) 0.037(3) 0.005(3) -0.012(3) -0.008(3)
C21 0.034(3) 0.032(3) 0.028(3) 0.006(3) -0.000(2) -0.007(2)
C22 0.023(3) 0.040(3) 0.017(2) 0.005(2) 0.0060(17) 0.0059(19)
C23 0.028(3) 0.035(3) 0.022(3) -0.004(2) -0.0012(19) 0.011(2)
C24 0.031(3) 0.023(3) 0.021(2) 0.0025(19) 0.0013(19) 0.0059(18)
C25 0.019(2) 0.024(3) 0.018(2) 0.0059(17) 0.0015(17) 0.0057(17)
C26 0.024(3) 0.032(3) 0.0113(18) 0.0037(19) 0.0004(17) 0.0016(17)
C27 0.026(3) 0.064(4) 0.028(3) 0.015(3) 0.007(2) 0.010(3)
C28 0.039(3) 0.050(4) 0.036(3) -0.017(3) 0.001(3) 0.006(3)
C29 0.060(4) 0.023(3) 0.041(3) 0.003(3) -0.005(3) 0.001(3)
C30 0.022(3) 0.041(3) 0.031(3) 0.001(2) 0.001(2) 0.002(3)
C31 0.042(3) 0.032(3) 0.027(3) 0.002(3) -0.001(3) -0.006(2)
C32 0.035(3) 0.053(4) 0.038(3) 0.011(3) 0.020(3) 0.004(3)
C33 0.031(3) 0.045(4) 0.046(3) -0.008(3) 0.013(3) -0.000(3)
C34 0.044(4) 0.044(4) 0.033(3) 0.004(3) 0.010(3) 0.012(3)
C35 0.014(2) 0.025(3) 0.023(2) 0.0008(17) 0.0045(17) 0.0013(17)
C36 0.016(2) 0.025(3) 0.024(2) 0.0031(17) 0.0030(17) 0.0017(18)
C37 0.014(2) 0.026(3) 0.027(3) -0.0018(17) 0.0088(17) 0.0001(18)
C38 0.022(3) 0.020(3) 0.037(3) 0.0037(18) 0.014(2) 0.0027(19)
C39 0.025(3) 0.032(3) 0.026(3) 0.010(2) 0.0086(19) 0.0069(19)
C40 0.021(3) 0.028(3) 0.023(3) 0.0030(19) 0.0067(18) 0.0007(18)
C41 0.025(3) 0.025(3) 0.038(3) -0.006(2) 0.011(2) -0.003(2)
C42 0.048(4) 0.045(4) 0.032(3) 0.025(3) 0.010(3) 0.011(3)
C43 0.019(2) 0.024(3) 0.020(2) -0.0019(18) 0.0011(17) -0.0037(17)
C44 0.019(2) 0.023(3) 0.022(2) 0.0019(17) 0.0040(17) -0.0004(17)
C45 0.022(3) 0.020(3) 0.023(2) -0.0017(18) 0.0040(18) -0.0009(17)
C46 0.024(3) 0.025(3) 0.025(3) -0.0040(19) 0.0039(18) 0.0014(18)
C47 0.025(3) 0.029(3) 0.023(3) -0.0024(19) 0.0070(19) -0.0010(18)
C48 0.019(2) 0.023(3) 0.028(3) 0.0022(18) 0.0047(18) 0.0005(18)
C49 0.032(3) 0.026(3) 0.030(3) 0.003(2) 0.005(2) 0.002(2)
C50 0.045(4) 0.039(4) 0.044(3) 0.006(3) 0.024(3) 0.010(3)
C51 0.018(2) 0.016(2) 0.024(2) 0.0017(17) 0.0010(17) -0.0002(17)
C52 0.018(2) 0.023(3) 0.021(2) 0.0042(17) 0.0024(17) 0.0014(17)
C53 0.025(3) 0.021(3) 0.020(2) 0.0040(18) 0.0025(18) -0.0001(17)
C54 0.020(2) 0.022(3) 0.024(2) -0.0008(17) 0.0029(17) 0.0004(17)
C55 0.022(3) 0.024(3) 0.021(2) 0.0004(18) 0.0034(18) 0.0000(18)
C56 0.019(2) 0.027(3) 0.018(2) -0.0028(18) 0.0041(17) -0.0033(17)
C57 0.021(3) 0.042(3) 0.030(3) 0.004(2) 0.002(2) 0.005(2)
C58 0.022(3) 0.053(4) 0.024(3) -0.003(3) 0.0041(19) -0.000(3)
C59 0.020(3) 0.023(3) 0.021(2) 0.0046(17) 0.0031(17) -0.0001(17)
C60 0.019(3) 0.024(3) 0.026(3) 0.0018(18) -0.0011(18) 0.0013(18)
C61 0.023(3) 0.018(3) 0.031(3) 0.0031(18) 0.0019(19) -0.0043(18)
C62 0.022(3) 0.031(3) 0.032(3) -0.004(2) 0.0008(19) -0.003(2)
C63 0.018(3) 0.030(3) 0.026(3) 0.0005(18) 0.0050(18) 0.0017(19)
C64 0.018(3) 0.029(3) 0.026(3) 0.0001(18) 0.0068(18) 0.0001(19)
C65 0.029(3) 0.034(3) 0.056(4) -0.000(3) 0.001(3) -0.021(3)
C66 0.020(3) 0.044(4) 0.036(3) -0.003(3) 0.004(2) -0.009(3)
B1 0.019(3) 0.021(3) 0.021(3) 0.0022(19) 0.0021(19) -0.0002(19)

loop_
_atom_type_symbol
_atom_type_description
_atom_type_scat_dispersion_real
_atom_type_scat_dispersion_imag
_atom_type_scat_source
C C 0.0033 0.0016
;
International Tables for Crystallography
(1992, Vol. C, Tables 4.2.6.8 and 6.1.1.4)
;
H H 0.0000 0.0000
;
International Tables for Crystallography
(1992, Vol. C, Table 6.1.1.4)
;
F F 0.0171 0.0103
;
International Tables for Crystallography
(1992, Vol. C, Tables 4.2.6.8 and 6.1.1.4)
;
P P 0.1023 0.0942
;
International Tables for Crystallography
(1992, Vol. C, Tables 4.2.6.8 and 6.1.1.4)
;
Rh Rh -1.1178 0.9187
;
International Tables for Crystallography
(1992, Vol. C, Tables 4.2.6.8 and 6.1.1.4)
;
B B 0.0013 0.0007
;
International Tables for Crystallography
(1992, Vol. C, Tables 4.2.6.8 and 6.1.1.4)
;

loop_
_geom_angle_atom_site_label_1
_geom_angle_atom_site_label_2
_geom_angle_atom_site_label_3
_geom_angle
_geom_angle_publ_flag
P1 Rh1 C4 84.66(13) yes
P1 Rh1 C22 144.79(12) yes
P1 Rh1 C23 158.75(13) yes
P1 Rh1 C24 121.64(13) yes
P1 Rh1 C25 98.98(12) yes
P1 Rh1 C26 108.12(13) yes
C4 Rh1 C22 93.44(18) yes
C4 Rh1 C23 115.96(18) yes
C4 Rh1 C24 153.13(18) yes
C4 Rh1 C25 144.30(16) yes
C4 Rh1 C26 106.03(17) yes
C22 Rh1 C23 36.45(18) yes
C22 Rh1 C24 62.28(17) yes
C22 Rh1 C25 63.41(16) yes
C22 Rh1 C26 38.84(17) yes
C23 Rh1 C24 37.37(17) yes
C23 Rh1 C25 61.54(16) yes
C23 Rh1 C26 62.95(17) yes
C24 Rh1 C25 35.85(16) yes
C24 Rh1 C26 63.04(17) yes
C25 Rh1 C26 38.96(17) yes
Rh1 P1 C32 113.53(19) yes
Rh1 P1 C33 118.00(19) yes
Rh1 P1 C34 114.56(19) yes
C32 P1 C33 103.2(3) yes
C32 P1 C34 103.0(3) yes
C33 P1 C34 102.7(3) yes
C2 C1 C10 130.1(4) yes
C1 C2 C3 119.7(4) yes
C1 C2 C16 122.7(4) yes
C3 C2 C16 117.6(4) yes
C2 C3 C4 119.8(4) yes
C2 C3 C8 120.5(4) yes
C4 C3 C8 119.7(4) yes
Rh1 C4 C3 114.7(3) yes
Rh1 C4 C5 127.2(3) yes
C3 C4 C5 118.1(4) yes
C4 C5 C6 121.3(4) yes
C5 C6 C7 121.6(5) yes
C6 C7 C8 117.6(4) yes
C6 C7 C9 121.3(4) yes
C8 C7 C9 121.1(4) yes
C3 C8 C7 121.5(4) yes
C1 C10 C11 123.5(5) yes
C1 C10 C15 118.3(5) yes
C11 C10 C15 118.2(5) yes
C10 C11 C12 120.2(6) yes
C11 C12 C13 120.6(6) yes
C12 C13 C14 119.6(6) yes
C13 C14 C15 120.1(6) yes
C10 C15 C14 121.3(6) yes
C2 C16 C17 119.7(4) yes
C2 C16 C21 120.6(5) yes
C17 C16 C21 119.6(5) yes
C16 C17 C18 120.9(5) yes
C17 C18 C19 118.9(5) yes
C18 C19 C20 120.2(5) yes
C19 C20 C21 120.5(5) yes
C16 C21 C20 119.9(5) yes
Rh1 C22 C23 72.8(3) yes
Rh1 C22 C26 66.5(3) yes
Rh1 C22 C27 125.6(4) yes
C23 C22 C26 106.6(4) yes
C23 C22 C27 127.0(5) yes
C26 C22 C27 126.4(5) yes
Rh1 C23 C22 70.8(3) yes
Rh1 C23 C24 72.3(3) yes
Rh1 C23 C28 130.2(4) yes
C22 C23 C24 109.5(4) yes
C22 C23 C28 126.0(5) yes
C24 C23 C28 123.9(5) yes
Rh1 C24 C23 70.3(3) yes
Rh1 C24 C25 70.4(3) yes
Rh1 C24 C29 129.6(4) yes
C23 C24 C25 107.8(4) yes
C23 C24 C29 124.8(5) yes
C25 C24 C29 127.2(5) yes
Rh1 C25 C24 73.8(3) yes
Rh1 C25 C26 66.1(2) yes
Rh1 C25 C30 130.1(4) yes
C24 C25 C26 108.0(4) yes
C24 C25 C30 127.2(4) yes
C26 C25 C30 124.6(4) yes
Rh1 C26 C22 74.7(3) yes
Rh1 C26 C25 75.0(3) yes
Rh1 C26 C31 128.4(4) yes
C22 C26 C25 107.7(4) yes
C22 C26 C31 124.4(5) yes
C25 C26 C31 126.0(4) yes
C36 C35 C40 115.4(4) yes
C36 C35 B1 121.3(4) yes
C40 C35 B1 123.2(4) yes
C35 C36 C37 122.4(4) yes
C36 C37 C38 121.1(4) yes
C36 C37 C41 121.3(4) yes
C38 C37 C41 117.6(4) yes
C37 C38 C39 117.6(4) yes
C38 C39 C40 121.1(4) yes
C38 C39 C42 118.0(5) yes
C40 C39 C42 120.9(4) yes
C35 C40 C39 122.4(4) yes
F1 C41 F2 104.4(5) yes
F1 C41 F3 105.2(5) yes
F1 C41 C37 113.2(4) yes
F2 C41 F3 106.7(4) yes
F2 C41 C37 113.2(5) yes
F3 C41 C37 113.5(4) yes
F4 C42 F5 100.6(5) yes
F4 C42 F6 103.7(5) yes
F4 C42 C39 110.7(5) yes
F5 C42 F6 111.4(5) yes
F5 C42 C39 113.4(5) yes
F6 C42 C39 115.6(5) yes
C44 C43 C48 115.4(4) yes
C44 C43 B1 120.4(4) yes
C48 C43 B1 124.0(4) yes
C43 C44 C45 122.4(4) yes
C44 C45 C46 120.7(4) yes
C44 C45 C49 119.2(4) yes
C46 C45 C49 120.1(4) yes
C45 C46 C47 117.9(4) yes
C46 C47 C48 121.3(5) yes
C46 C47 C50 119.4(5) yes
C48 C47 C50 119.3(5) yes
C43 C48 C47 122.2(4) yes
F7 C49 F8 105.4(4) yes
F7 C49 F9 105.7(4) yes
F7 C49 C45 112.4(4) yes
F8 C49 F9 105.4(4) yes
F8 C49 C45 113.5(4) yes
F9 C49 C45 113.7(4) yes
F10 C50 F11 102.9(5) yes
F10 C50 F12 105.6(5) yes
F10 C50 C47 111.9(5) yes
F11 C50 F12 106.4(5) yes
F11 C50 C47 113.9(5) yes
F12 C50 C47 115.0(5) yes
C52 C51 C56 114.9(4) yes
C52 C51 B1 122.4(4) yes
C56 C51 B1 122.5(4) yes
C51 C52 C53 122.4(4) yes
C52 C53 C54 121.6(4) yes
C52 C53 C57 121.0(4) yes
C54 C53 C57 117.4(4) yes
C53 C54 C55 117.7(4) yes
C54 C55 C56 120.4(4) yes
C54 C55 C58 119.6(4) yes
C56 C55 C58 120.0(4) yes
C51 C56 C55 122.9(4) yes
F13 C57 F14 104.9(4) yes
F13 C57 F15 104.7(5) yes
F13 C57 C53 111.6(4) yes
F14 C57 F15 106.8(4) yes
F14 C57 C53 114.1(4) yes
F15 C57 C53 113.9(4) yes
F16 C58 F17 105.4(4) yes
F16 C58 F18 105.3(4) yes
F16 C58 C55 111.4(4) yes
F17 C58 F18 106.8(4) yes
F17 C58 C55 114.1(4) yes
F18 C58 C55 113.1(4) yes
C60 C59 C64 114.8(4) yes
C60 C59 B1 122.4(4) yes
C64 C59 B1 122.3(4) yes
C59 C60 C61 122.9(4) yes
C60 C61 C62 120.5(5) yes
C60 C61 C65 118.7(4) yes
C62 C61 C65 120.8(4) yes
C61 C62 C63 118.3(4) yes
C62 C63 C64 120.5(4) yes
C62 C63 C66 119.1(4) yes
C64 C63 C66 120.4(5) yes
C59 C64 C63 123.0(5) yes
F19 C65 F20 104.7(5) yes
F19 C65 F21 106.7(5) yes
F19 C65 C61 112.2(5) yes
F20 C65 F21 107.0(5) yes
F20 C65 C61 112.4(5) yes
F21 C65 C61 113.2(5) yes
F22 C66 F23 106.0(5) yes
F22 C66 F24 103.9(5) yes
F22 C66 C63 113.3(4) yes
F23 C66 F24 105.4(5) yes
F23 C66 C63 114.3(5) yes
F24 C66 C63 113.0(5) yes
C35 B1 C43 111.9(4) yes
C35 B1 C51 103.0(4) yes
C35 B1 C59 112.4(4) yes
C43 B1 C51 112.8(4) yes
C43 B1 C59 104.2(4) yes
C51 B1 C59 112.8(4) yes
P1 Rh1 H1 82.371 no
C4 Rh1 H1 80.923 no
C22 Rh1 H1 132.150 no
C23 Rh1 H1 104.938 no
C24 Rh1 H1 106.184 no
C25 Rh1 H1 134.770 no
C26 Rh1 H1 167.660 no
C2 C1 H1 114.957 no
C10 C1 H1 114.978 no
C4 C5 H5 119.338 no
C6 C5 H5 119.359 no
C5 C6 H6 119.212 no
C7 C6 H6 119.219 no
C3 C8 H8 119.233 no
C7 C8 H8 119.218 no
C7 C9 H9A 109.480 no
C7 C9 H9B 109.477 no
C7 C9 H9C 109.470 no
H9A C9 H9B 109.479 no
H9A C9 H9C 109.457 no
H9B C9 H9C 109.463 no
C10 C11 H11 119.882 no
C12 C11 H11 119.895 no
C11 C12 H12 119.733 no
C13 C12 H12 119.706 no
C12 C13 H13 120.204 no
C14 C13 H13 120.194 no
C13 C14 H14 119.966 no
C15 C14 H14 119.946 no
C10 C15 H15 119.360 no
C14 C15 H15 119.367 no
C16 C17 H17 119.566 no
C18 C17 H17 119.563 no
C17 C18 H18 120.568 no
C19 C18 H18 120.572 no
C18 C19 H19 119.879 no
C20 C19 H19 119.882 no
C19 C20 H20 119.755 no
C21 C20 H20 119.743 no
C16 C21 H21 120.075 no
C20 C21 H21 120.073 no
C22 C27 H27A 109.466 no
C22 C27 H27B 109.464 no
C22 C27 H27C 109.477 no
H27A C27 H27B 109.458 no
H27A C27 H27C 109.488 no
H27B C27 H27C 109.474 no
C23 C28 H28A 109.470 no
C23 C28 H28B 109.466 no
C23 C28 H28C 109.470 no
H28A C28 H28B 109.472 no
H28A C28 H28C 109.477 no
H28B C28 H28C 109.473 no
C24 C29 H29A 109.460 no
C24 C29 H29B 109.464 no
C24 C29 H29C 109.471 no
H29A C29 H29B 109.471 no
H29A C29 H29C 109.481 no
H29B C29 H29C 109.480 no
C25 C30 H30A 109.470 no
C25 C30 H30B 109.464 no
C25 C30 H30C 109.477 no
H30A C30 H30B 109.472 no
H30A C30 H30C 109.471 no
H30B C30 H30C 109.473 no
C26 C31 H31A 109.479 no
C26 C31 H31B 109.472 no
C26 C31 H31C 109.469 no
H31A C31 H31B 109.469 no
H31A C31 H31C 109.464 no
H31B C31 H31C 109.475 no
P1 C32 H32A 109.474 no
P1 C32 H32B 109.470 no
P1 C32 H32C 109.480 no
H32A C32 H32B 109.469 no
H32A C32 H32C 109.459 no
H32B C32 H32C 109.476 no
P1 C33 H33A 109.472 no
P1 C33 H33B 109.482 no
P1 C33 H33C 109.476 no
H33A C33 H33B 109.467 no
H33A C33 H33C 109.472 no
H33B C33 H33C 109.458 no
P1 C34 H34A 109.476 no
P1 C34 H34B 109.469 no
P1 C34 H34C 109.472 no
H34A C34 H34B 109.471 no
H34A C34 H34C 109.474 no
H34B C34 H34C 109.466 no
C35 C36 H36 118.807 no
C37 C36 H36 118.815 no
C37 C38 H38 121.185 no
C39 C38 H38 121.183 no
C35 C40 H40 118.813 no
C39 C40 H40 118.804 no
C43 C44 H44 118.800 no
C45 C44 H44 118.786 no
C45 C46 H46 121.043 no
C47 C46 H46 121.044 no
C43 C48 H48 118.887 no
C47 C48 H48 118.874 no
C51 C52 H52 118.778 no
C53 C52 H52 118.782 no
C53 C54 H54 121.163 no
C55 C54 H54 121.164 no
C51 C56 H56 118.539 no
C55 C56 H56 118.530 no
C59 C60 H60 118.542 no
C61 C60 H60 118.566 no
C61 C62 H62 120.848 no
C63 C62 H62 120.869 no
C59 C64 H64 118.493 no
C63 C64 H64 118.495 no
Rh1 H1 C1 129.448 no

loop_
_geom_bond_atom_site_label_1
_geom_bond_atom_site_label_2
_geom_bond_distance
_geom_bond_publ_flag
Rh1 P1 2.2946(14) yes
Rh1 C4 2.045(5) yes
Rh1 C22 2.229(5) yes
Rh1 C23 2.256(5) yes
Rh1 C24 2.283(5) yes
Rh1 C25 2.239(4) yes
Rh1 C26 2.119(4) yes
P1 C32 1.819(6) yes
P1 C33 1.820(6) yes
P1 C34 1.815(5) yes
F1 C41 1.326(7) yes
F2 C41 1.312(7) yes
F3 C41 1.316(6) yes
F4 C42 1.358(8) yes
F5 C42 1.309(8) yes
F6 C42 1.268(7) yes
F7 C49 1.331(6) yes
F8 C49 1.329(6) yes
F9 C49 1.339(6) yes
F10 C50 1.341(7) yes
F11 C50 1.320(7) yes
F12 C50 1.292(7) yes
F13 C57 1.338(7) yes
F14 C57 1.319(6) yes
F15 C57 1.314(7) yes
F16 C58 1.348(7) yes
F17 C58 1.327(6) yes
F18 C58 1.343(7) yes
F19 C65 1.338(7) yes
F20 C65 1.330(7) yes
F21 C65 1.331(6) yes
F22 C66 1.301(7) yes
F23 C66 1.293(6) yes
F24 C66 1.304(8) yes
C1 C2 1.358(7) yes
C1 C10 1.485(7) yes
C2 C3 1.470(6) yes
C2 C16 1.496(6) yes
C3 C4 1.411(6) yes
C3 C8 1.404(6) yes
C4 C5 1.377(7) yes
C5 C6 1.384(7) yes
C6 C7 1.390(6) yes
C7 C8 1.383(7) yes
C7 C9 1.517(7) yes
C10 C11 1.400(8) yes
C10 C15 1.387(8) yes
C11 C12 1.393(8) yes
C12 C13 1.374(10) yes
C13 C14 1.386(9) yes
C14 C15 1.382(8) yes
C16 C17 1.381(7) yes
C16 C21 1.385(7) yes
C17 C18 1.393(7) yes
C18 C19 1.395(8) yes
C19 C20 1.373(9) yes
C20 C21 1.390(7) yes
C22 C23 1.403(7) yes
C22 C26 1.450(7) yes
C22 C27 1.486(7) yes
C23 C24 1.454(7) yes
C23 C28 1.501(7) yes
C24 C25 1.392(6) yes
C24 C29 1.489(7) yes
C25 C26 1.458(7) yes
C25 C30 1.498(6) yes
C26 C31 1.500(7) yes
C35 C36 1.407(6) yes
C35 C40 1.405(6) yes
C35 B1 1.642(7) yes
C36 C37 1.376(6) yes
C37 C38 1.395(6) yes
C37 C41 1.486(7) yes
C38 C39 1.388(7) yes
C39 C40 1.381(7) yes
C39 C42 1.492(7) yes
C43 C44 1.408(6) yes
C43 C48 1.400(7) yes
C43 B1 1.639(7) yes
C44 C45 1.384(6) yes
C45 C46 1.393(7) yes
C45 C49 1.484(7) yes
C46 C47 1.382(7) yes
C47 C48 1.386(7) yes
C47 C50 1.487(8) yes
C51 C52 1.398(6) yes
C51 C56 1.403(6) yes
C51 B1 1.633(7) yes
C52 C53 1.381(7) yes
C53 C54 1.383(6) yes
C53 C57 1.497(7) yes
C54 C55 1.387(6) yes
C55 C56 1.390(7) yes
C55 C58 1.483(6) yes
C59 C60 1.397(7) yes
C59 C64 1.408(6) yes
C59 B1 1.629(6) yes
C60 C61 1.390(6) yes
C61 C62 1.391(7) yes
C61 C65 1.490(8) yes
C62 C63 1.383(7) yes
C63 C64 1.385(6) yes
C63 C66 1.489(7) yes
Rh1 H1 1.817 no
C1 H1 0.950 no
C5 H5 0.950 no
C6 H6 0.950 no
C8 H8 0.950 no
C9 H9A 0.980 no
C9 H9B 0.980 no
C9 H9C 0.980 no
C11 H11 0.950 no
C12 H12 0.950 no
C13 H13 0.950 no
C14 H14 0.950 no
C15 H15 0.950 no
C17 H17 0.950 no
C18 H18 0.950 no
C19 H19 0.950 no
C20 H20 0.950 no
C21 H21 0.950 no
C27 H27A 0.980 no
C27 H27B 0.980 no
C27 H27C 0.980 no
C28 H28A 0.980 no
C28 H28B 0.980 no
C28 H28C 0.980 no
C29 H29A 0.980 no
C29 H29B 0.980 no
C29 H29C 0.980 no
C30 H30A 0.980 no
C30 H30B 0.980 no
C30 H30C 0.980 no
C31 H31A 0.980 no
C31 H31B 0.980 no
C31 H31C 0.980 no
C32 H32A 0.980 no
C32 H32B 0.980 no
C32 H32C 0.980 no
C33 H33A 0.980 no
C33 H33B 0.980 no
C33 H33C 0.980 no
C34 H34A 0.980 no
C34 H34B 0.980 no
C34 H34C 0.980 no
C36 H36 0.950 no
C38 H38 0.950 no
C40 H40 0.950 no
C44 H44 0.950 no
C46 H46 0.950 no
C48 H48 0.950 no
C52 H52 0.950 no
C54 H54 0.950 no
C56 H56 0.950 no
C60 H60 0.950 no
C62 H62 0.950 no
C64 H64 0.950 no

loop_
_geom_contact_atom_site_label_1
_geom_contact_atom_site_label_2
_geom_contact_distance
_geom_contact_publ_flag
_geom_contact_site_symmetry_2
Rh1 C2 3.050(4) no .
Rh1 C10 3.565(5) no .
P1 C5 3.434(5) no .
F1 C36 3.479(6) no .
F1 C38 2.849(6) no .
F2 C36 3.360(7) no .
F2 C38 2.984(6) no .
F3 C36 2.733(6) no .
F4 C38 3.059(7) no .
F4 C40 3.299(7) no .
F5 C38 2.758(6) no .
F5 C40 3.547(7) no .
F6 C38 3.571(6) no .
F6 C40 2.764(6) no .
F7 C44 3.024(6) no .
F7 C46 3.327(6) no .
F8 C44 2.864(5) no .
F8 C46 3.509(6) no .
F9 C46 2.734(6) no .
F10 C46 3.131(7) no .
F10 C48 3.207(7) no .
F11 C46 2.782(7) no .
F11 C48 3.569(7) no .
F12 C46 3.568(7) no .
F12 C48 2.767(7) no .
F13 C52 3.245(6) no .
F13 C54 3.107(6) no .
F14 C52 2.788(6) no .
F14 C54 3.581(5) no .
F15 C52 3.565(6) no .
F15 C54 2.760(6) no .
F16 C54 3.185(5) no .
F16 C56 3.170(5) no .
F17 C54 2.774(5) no .
F17 C56 3.593(5) no .
F18 C54 3.584(5) no .
F18 C56 2.781(5) no .
F19 C60 2.879(6) no .
F19 C62 3.480(7) no .
F20 C60 2.971(6) no .
F20 C62 3.390(6) no .
F21 C62 2.731(7) no .
F22 C62 3.520(7) no .
F22 C64 2.804(6) no .
F23 C62 2.733(6) no .
F23 C64 3.581(6) no .
F24 C62 3.230(7) no .
F24 C64 3.123(6) no .
C1 C4 2.899(6) no .
C1 C17 3.445(7) no .
C1 C21 3.287(6) no .
C1 C23 3.425(6) no .
C1 C28 3.579(7) no .
C2 C11 3.183(7) no .
C3 C6 2.763(7) no .
C3 C17 3.246(7) no .
C3 C21 3.480(6) no .
C3 C34 3.590(8) no .
C4 C7 2.827(6) no .
C4 C27 3.330(7) no .
C4 C34 3.168(8) no .
C5 C8 2.756(6) no .
C5 C34 3.589(8) no .
C8 C16 2.950(6) no .
C8 C17 3.563(7) no .
C8 C21 3.568(7) no .
C10 C13 2.796(8) no .
C10 C16 3.125(7) no .
C10 C21 3.594(7) no .
C11 C14 2.767(9) no .
C11 C16 3.101(7) no .
C11 C17 3.581(8) no .
C11 C21 3.473(7) no .
C12 C15 2.757(8) no .
C16 C19 2.776(7) no .
C17 C20 2.759(7) no .
C18 C21 2.781(8) no .
C27 C28 3.181(8) no .
C27 C31 3.185(7) no .
C28 C29 3.140(8) no .
C29 C30 3.197(7) no .
C30 C31 3.191(8) no .
C35 C38 2.850(7) no .
C35 C48 3.126(7) no .
C35 C52 3.288(7) no .
C35 C56 3.460(6) no .
C35 C64 3.167(6) no .
C36 C39 2.750(6) no .
C36 C43 3.127(7) no .
C36 C48 3.150(7) no .
C36 C51 3.326(7) no .
C37 C40 2.749(6) no .
C40 C51 3.427(6) no .
C40 C59 3.127(7) no .
C40 C64 3.220(7) no .
C43 C46 2.849(7) no .
C43 C56 3.093(7) no .
C43 C60 3.423(6) no .
C43 C64 3.326(6) no .
C44 C47 2.746(7) no .
C44 C51 3.142(6) no .
C44 C56 3.122(7) no .
C44 C59 3.315(6) no .
C45 C48 2.753(6) no .
C48 C59 3.462(6) no .
C51 C54 2.855(7) no .
C51 C60 3.113(6) no .
C52 C55 2.751(6) no .
C52 C59 3.178(7) no .
C52 C60 3.248(6) no .
C53 C56 2.733(6) no .
C59 C62 2.854(6) no .
C60 C63 2.751(6) no .
C61 C64 2.745(7) no .
F1 F4 3.211(6) no 4_555
F1 F6 2.964(6) no 4_555
F1 C19 3.459(7) no .
F1 C20 3.263(7) no .
F1 C21 3.546(7) no .
F2 F13 2.947(6) no 4_555
F2 F14 2.908(6) no 4_555
F2 C32 3.450(8) no 1_655
F2 C34 3.466(8) no 1_655
F2 C57 3.527(7) no 4_555
F3 F4 2.821(7) no 4_555
F3 C31 3.486(7) no 4_655
F4 F1 3.211(6) no 4_554
F4 F3 2.821(7) no 4_554
F4 F10 3.159(7) no 4_554
F4 C41 3.592(7) no 4_554
F5 C3 3.487(7) no .
F5 C8 3.405(7) no .
F5 C17 3.243(7) no .
F5 C27 3.122(7) no .
F6 F1 2.964(6) no 4_554
F7 F19 3.548(6) no 3_655
F7 C32 3.496(7) no 2_545
F8 F19 3.461(6) no 3_655
F9 F10 3.577(6) no 3_656
F9 C46 3.462(6) no 3_656
F10 F4 3.159(7) no 4_555
F10 F9 3.577(6) no 3_656
F10 C30 3.534(7) no 4_655
F11 C28 3.531(7) no 4_555
F11 C29 3.404(7) no 2_545
F12 C9 3.530(7) no .
F13 F2 2.947(6) no 4_554
F13 C31 3.323(7) no 1_655
F13 C34 3.322(7) no 4_654
F14 F2 2.908(6) no 4_554
F14 C19 3.454(6) no 4_554
F15 F22 3.335(5) no 1_655
F15 F23 3.284(6) no 1_655
F16 C6 3.426(6) no 1_655
F16 C22 3.096(5) no 4_655
F16 C26 3.282(6) no 4_655
F16 C27 3.096(6) no 4_655
F16 C31 3.327(7) no 4_655
F17 F21 3.275(5) no 3_655
F17 F22 3.598(7) no 1_655
F17 F24 2.901(6) no 1_655
F18 F21 3.450(5) no 3_655
F18 C22 3.371(6) no 4_655
F18 C23 3.310(6) no 4_655
F18 C24 3.406(6) no 4_655
F18 C25 3.521(6) no 4_655
F18 C26 3.575(6) no 4_655
F19 F7 3.548(6) no 3_655
F19 F8 3.461(6) no 3_655
F19 F20 3.477(5) no 3_655
F19 C19 3.519(7) no 4_554
F20 F19 3.477(5) no 3_655
F20 C51 3.529(6) no 3_655
F20 C52 3.190(6) no 3_655
F20 C53 3.063(6) no 3_655
F20 C54 3.272(6) no 3_655
F20 C55 3.584(6) no 3_655
F21 F17 3.275(5) no 3_655
F21 F18 3.450(5) no 3_655
F21 F24 3.383(6) no 3_555
F21 C54 3.403(6) no 3_655
F21 C55 3.189(6) no 3_655
F21 C58 3.444(7) no 3_655
F22 F15 3.335(5) no 1_455
F22 F17 3.598(7) no 1_455
F23 F15 3.284(6) no 1_455
F23 C10 3.523(6) no 4_554
F23 C14 3.473(7) no 4_554
F23 C15 3.398(6) no 4_554
F24 F17 2.901(6) no 1_455
F24 F21 3.383(6) no 3_555
F24 C13 3.359(8) no 2_545
C3 F5 3.487(7) no .
C6 F16 3.426(6) no 1_455
C8 F5 3.405(7) no .
C9 F12 3.530(7) no .
C10 F23 3.523(6) no 4_555
C13 F24 3.359(8) no 2_555
C14 F23 3.473(7) no 4_555
C15 F23 3.398(6) no 4_555
C17 F5 3.243(7) no .
C19 F1 3.459(7) no .
C19 F14 3.454(6) no 4_555
C19 F19 3.519(7) no 4_555
C20 F1 3.263(7) no .
C20 C61 3.426(7) no 4_555
C20 C62 3.431(8) no 4_555
C21 F1 3.546(7) no .
C22 F16 3.096(5) no 4_454
C22 F18 3.371(6) no 4_454
C23 F18 3.310(6) no 4_454
C24 F18 3.406(6) no 4_454
C25 F18 3.521(6) no 4_454
C26 F16 3.282(6) no 4_454
C26 F18 3.575(6) no 4_454
C27 F5 3.122(7) no .
C27 F16 3.096(6) no 4_454
C28 F11 3.531(7) no 4_554
C29 F11 3.404(7) no 2_555
C30 F10 3.534(7) no 4_454
C31 F3 3.486(7) no 4_454
C31 F13 3.323(7) no 1_455
C31 F16 3.327(7) no 4_454
C32 F2 3.450(8) no 1_455
C32 F7 3.496(7) no 2_555
C34 F2 3.466(8) no 1_455
C34 F13 3.322(7) no 4_455
C41 F4 3.592(7) no 4_555
C46 F9 3.462(6) no 3_656
C51 F20 3.529(6) no 3_655
C52 F20 3.190(6) no 3_655
C53 F20 3.063(6) no 3_655
C54 F20 3.272(6) no 3_655
C54 F21 3.403(6) no 3_655
C55 F20 3.584(6) no 3_655
C55 F21 3.189(6) no 3_655
C57 F2 3.527(7) no 4_554
C58 F21 3.444(7) no 3_655
C61 C20 3.426(7) no 4_554
C62 C20 3.431(8) no 4_554
Rh1 H5 3.1823 no .
Rh1 H27A 3.3284 no .
Rh1 H28B 3.4627 no .
Rh1 H29A 3.4573 no .
Rh1 H30B 3.4965 no .
Rh1 H31A 3.3288 no .
Rh1 H32C 3.5296 no .
Rh1 H34C 3.5684 no .
P1 H5 3.3604 no .
P1 H30B 3.3187 no .
F1 H38 2.6694 no .
F2 H36 3.5007 no .
F2 H38 2.9163 no .
F3 H36 2.4047 no .
F4 H38 3.0507 no .
F4 H40 3.4078 no .
F5 H38 2.5055 no .
F6 H40 2.4570 no .
F7 H44 2.9486 no .
F7 H46 3.4924 no .
F8 H44 2.6496 no .
F9 H46 2.4250 no .
F10 H46 3.1656 no .
F10 H48 3.2678 no .
F11 H46 2.5294 no .
F12 H48 2.4651 no .
F13 H52 3.3174 no .
F13 H54 3.1303 no .
F14 H52 2.4838 no .
F15 H54 2.4952 no .
F16 H54 3.2687 no .
F16 H56 3.1941 no .
F17 H54 2.5060 no .
F18 H56 2.4845 no .
F19 H60 2.6913 no .
F20 H60 2.8410 no .
F20 H62 3.5776 no .
F21 H62 2.4224 no .
F22 H64 2.5488 no .
F23 H62 2.4516 no .
F24 H62 3.3247 no .
F24 H64 3.1062 no .
C1 H11 2.7244 no .
C1 H15 2.6003 no .
C1 H17 3.5159 no .
C1 H21 3.2495 no .
C1 H28B 3.1577 no .
C1 H34C 3.1831 no .
C2 H8 2.6507 no .
C2 H11 2.9705 no .
C2 H17 2.6346 no .
C2 H21 2.6645 no .
C2 H28B 3.1753 no .
C3 H1 2.5210 no .
C3 H5 3.2529 no .
C3 H17 3.1701 no .
C3 H21 3.5793 no .
C3 H27A 3.2478 no .
C3 H34A 3.1021 no .
C3 H34C 3.4734 no .
C4 H6 3.2549 no .
C4 H8 3.2882 no .
C4 H27A 2.9070 no .
C4 H27C 3.4403 no .
C4 H31A 3.4056 no .
C4 H33C 3.4100 no .
C4 H34A 2.7271 no .
C4 H34C 3.3868 no .
C5 H27A 3.3234 no .
C5 H27C 3.3694 no .
C5 H31A 2.9646 no .
C5 H33C 2.9158 no .
C5 H34A 2.9135 no .
C6 H8 3.2321 no .
C6 H9A 3.1612 no .
C6 H9B 3.1451 no .
C6 H9C 2.5793 no .
C6 H34A 3.3716 no .
C7 H5 3.2699 no .
C8 H6 3.2311 no .
C8 H9A 2.7726 no .
C8 H9B 2.7773 no .
C8 H9C 3.3142 no .
C8 H34A 3.5357 no .
C9 H6 2.6831 no .
C9 H8 2.6712 no .
C10 H12 3.2767 no .
C10 H14 3.2661 no .
C10 H21 3.5392 no .
C10 H28B 3.4415 no .
C10 H28C 3.3419 no .
C10 H29C 3.4447 no .
C11 H1 3.3055 no .
C11 H13 3.2614 no .
C11 H15 3.2515 no .
C11 H28B 3.2555 no .
C11 H28C 3.0994 no .
C12 H14 3.2430 no .
C13 H11 3.2568 no .
C13 H15 3.2512 no .
C14 H12 3.2434 no .
C15 H1 2.6204 no .
C15 H11 3.2527 no .
C15 H13 3.2557 no .
C15 H29A 3.2360 no .
C15 H29C 3.5422 no .
C15 H32A 3.4776 no .
C16 H1 3.3295 no .
C16 H8 2.6323 no .
C16 H11 2.5590 no .
C16 H18 3.2702 no .
C16 H20 3.2570 no .
C16 H28B 3.3937 no .
C17 H8 3.2731 no .
C17 H11 2.7620 no .
C17 H19 3.2609 no .
C17 H21 3.2498 no .
C17 H28B 2.9472 no .
C18 H11 3.3751 no .
C18 H20 3.2570 no .
C19 H17 3.2591 no .
C19 H21 3.2534 no .
C20 H18 3.2587 no .
C21 H8 2.9629 no .
C21 H11 3.0732 no .
C21 H17 3.2470 no .
C21 H19 3.2547 no .
C22 H28A 2.8508 no .
C22 H28B 2.8504 no .
C22 H28C 3.3575 no .
C22 H31A 2.8558 no .
C22 H31B 2.8641 no .
C22 H31C 3.3903 no .
C23 H27A 2.8502 no .
C23 H27B 2.8540 no .
C23 H27C 3.3526 no .
C23 H29A 3.2537 no .
C23 H29B 3.1860 no .
C23 H29C 2.6609 no .
C24 H28A 3.1682 no .
C24 H28B 3.2707 no .
C24 H28C 2.6590 no .
C24 H30A 2.7097 no .
C24 H30B 3.2989 no .
C24 H30C 3.0567 no .
C25 H29A 2.8509 no .
C25 H29B 2.8459 no .
C25 H29C 3.3450 no .
C25 H31A 3.3267 no .
C25 H31B 3.1461 no .
C25 H31C 2.7156 no .
C25 H32C 3.3406 no .
C26 H5 3.3384 no .
C26 H27A 3.2336 no .
C26 H27B 3.2291 no .
C26 H27C 2.6847 no .
C26 H30A 3.3797 no .
C26 H30B 2.7659 no .
C26 H30C 2.9838 no .
C27 H28A 3.1783 no .
C27 H28B 3.1317 no .
C27 H31A 3.0953 no .
C27 H31B 3.2013 no .
C28 H11 3.3273 no .
C28 H17 3.2878 no .
C28 H27A 3.1744 no .
C28 H27B 3.1358 no .
C28 H29C 2.6881 no .
C29 H28C 2.6905 no .
C29 H30A 2.8576 no .
C29 H30C 3.5934 no .
C30 H29A 3.1959 no .
C30 H29B 3.1544 no .
C30 H31C 2.7860 no .
C30 H32C 2.8118 no .
C30 H33A 3.3539 no .
C31 H5 3.0367 no .
C31 H27C 2.7510 no .
C31 H30B 2.9629 no .
C31 H30C 3.3586 no .
C31 H33A 3.3037 no .
C31 H33C 3.4307 no .
C32 H1 3.5401 no .
C32 H15 3.4270 no .
C32 H30A 3.2764 no .
C32 H30B 3.2809 no .
C32 H33A 2.9859 no .
C32 H33B 2.9887 no .
C32 H34B 2.9287 no .
C32 H34C 3.0281 no .
C33 H5 3.1127 no .
C33 H30B 3.2214 no .
C33 H31A 3.4959 no .
C33 H31C 3.2579 no .
C33 H32B 2.8831 no .
C33 H32C 3.1017 no .
C33 H34A 3.0296 no .
C33 H34B 2.9133 no .
C34 H1 3.0453 no .
C34 H32A 2.9790 no .
C34 H32B 2.9778 no .
C34 H33B 2.8673 no .
C34 H33C 3.0861 no .
C35 H48 2.7748 no .
C35 H52 3.2845 no .
C35 H56 3.5642 no .
C35 H64 2.8398 no .
C36 H38 3.2726 no .
C36 H40 3.2410 no .
C36 H48 2.7126 no .
C36 H56 3.5803 no .
C38 H36 3.2607 no .
C38 H40 3.2578 no .
C40 H36 3.2406 no .
C40 H38 3.2715 no .
C40 H52 3.3045 no .
C40 H64 2.8392 no .
C41 H36 2.6436 no .
C41 H38 2.6236 no .
C42 H38 2.6297 no .
C42 H40 2.6427 no .
C43 H36 2.7924 no .
C43 H56 2.7082 no .
C43 H60 3.5109 no .
C43 H64 3.3483 no .
C44 H46 3.2739 no .
C44 H48 3.2389 no .
C44 H56 2.6425 no .
C44 H60 3.4681 no .
C45 H56 3.5950 no .
C46 H44 3.2613 no .
C46 H48 3.2578 no .
C48 H36 2.7584 no .
C48 H44 3.2374 no .
C48 H46 3.2718 no .
C48 H64 3.4197 no .
C49 H44 2.6075 no .
C49 H46 2.6686 no .
C50 H46 2.6463 no .
C50 H48 2.6135 no .
C51 H36 3.3424 no .
C51 H40 3.5171 no .
C51 H44 2.8174 no .
C51 H60 2.7461 no .
C52 H40 3.4763 no .
C52 H54 3.2717 no .
C52 H56 3.2255 no .
C52 H60 2.8145 no .
C54 H52 3.2572 no .
C54 H56 3.2562 no .
C56 H36 3.4224 no .
C56 H44 2.7532 no .
C56 H52 3.2278 no .
C56 H54 3.2731 no .
C57 H52 2.6474 no .
C57 H54 2.6166 no .
C58 H54 2.6537 no .
C58 H56 2.6247 no .
C59 H40 2.7737 no .
C59 H44 3.3053 no .
C59 H48 3.5602 no .
C59 H52 2.8780 no .
C60 H44 3.3126 no .
C60 H52 2.9290 no .
C60 H62 3.2748 no .
C60 H64 3.2266 no .
C62 H60 3.2605 no .
C62 H64 3.2495 no .
C64 H40 2.7931 no .
C64 H48 3.5528 no .
C64 H60 3.2283 no .
C64 H62 3.2646 no .
C65 H60 2.6032 no .
C65 H62 2.6809 no .
C66 H62 2.6394 no .
C66 H64 2.6309 no .
B1 H36 2.7775 no .
B1 H40 2.8140 no .
B1 H44 2.7568 no .
B1 H48 2.8251 no .
B1 H52 2.7845 no .
B1 H56 2.7883 no .
B1 H60 2.7796 no .
B1 H64 2.7865 no .
H1 H11 3.5797 no .
H1 H15 2.4341 no .
H1 H28B 3.5440 no .
H1 H32A 3.2312 no .
H1 H34A 3.3056 no .
H1 H34C 2.6363 no .
H5 H6 2.3135 no .
H5 H27A 3.5908 no .
H5 H27C 3.2050 no .
H5 H31A 2.1925 no .
H5 H31C 3.4372 no .
H5 H33A 3.5625 no .
H5 H33C 2.3236 no .
H5 H34A 3.2848 no .
H6 H9A 3.3639 no .
H6 H9B 3.3222 no .
H6 H9C 2.3660 no .
H8 H9A 2.7234 no .
H8 H9B 2.7133 no .
H8 H9C 3.5999 no .
H8 H17 3.5722 no .
H8 H21 3.1023 no .
H11 H12 2.3376 no .
H11 H17 3.0583 no .
H11 H21 3.5114 no .
H11 H28B 2.7789 no .
H11 H28C 2.9872 no .
H12 H13 2.3230 no .
H13 H14 2.3379 no .
H14 H15 2.3217 no .
H15 H29A 3.1638 no .
H15 H32A 2.5655 no .
H15 H34C 3.3257 no .
H17 H18 2.3450 no .
H17 H27A 3.0008 no .
H17 H28B 2.3166 no .
H18 H19 2.3518 no .
H19 H20 2.3177 no .
H20 H21 2.3370 no .
H27A H28A 3.3088 no .
H27A H28B 2.8246 no .
H27B H28A 2.8326 no .
H27B H28B 3.1878 no .
H27B H31B 3.5879 no .
H27C H31A 2.4839 no .
H27C H31B 2.6909 no .
H28A H29C 3.2618 no .
H28B H29C 3.3904 no .
H28C H29A 3.3783 no .
H28C H29B 3.2808 no .
H28C H29C 1.9978 no .
H29A H30A 2.6259 no .
H29A H32A 3.5633 no .
H29A H32C 3.4210 no .
H29B H30A 2.7900 no .
H29B H30C 3.2993 no .
H30A H32C 2.3826 no .
H30B H31B 3.5765 no .
H30B H31C 2.3273 no .
H30B H32C 2.5451 no .
H30B H33A 2.4615 no .
H30C H31B 3.5903 no .
H30C H31C 2.9433 no .
H31A H33A 3.3170 no .
H31A H33C 2.9849 no .
H31C H33A 2.6533 no .
H31C H33C 3.1447 no .
H32A H34B 3.1396 no .
H32A H34C 2.8357 no .
H32B H33A 3.0626 no .
H32B H33B 2.6923 no .
H32B H34B 2.7303 no .
H32B H34C 3.2763 no .
H32C H33A 2.9177 no .
H32C H33B 3.3713 no .
H33B H34A 3.1307 no .
H33B H34B 2.6068 no .
H33C H34A 2.9577 no .
H33C H34B 3.2744 no .
H36 H48 2.5249 no .
H36 H56 3.0525 no .
H40 H52 2.9180 no .
H40 H64 2.6119 no .
H44 H56 2.4820 no .
H44 H60 2.9126 no .
H48 H64 3.0345 no .
H52 H60 2.7022 no .
F1 H8 2.9190 no .
F1 H9B 3.5228 no .
F1 H20 3.4556 no .
F1 H40 3.5947 no 4_555
F2 H19 3.5945 no .
F2 H31C 3.2646 no 4_655
F2 H32B 2.6119 no 1_655
F2 H33B 3.5108 no 1_655
F2 H34B 2.5855 no 1_655
F3 H30B 2.8229 no 4_655
F3 H31C 2.5256 no 4_655
F3 H33A 2.7721 no 4_655
F4 H33A 3.1912 no 1_655
F5 H17 2.6125 no .
F5 H27A 2.2500 no .
F5 H27B 3.3878 no .
F5 H27C 3.3888 no .
F6 H8 3.4674 no 4_554
F6 H27A 3.3803 no .
F7 H14 3.1632 no 2_545
F7 H15 3.2105 no 2_545
F7 H18 3.1493 no 2_645
F7 H19 3.0093 no 2_645
F7 H29A 3.5641 no 2_545
F7 H32A 2.8203 no 2_545
F7 H32C 3.3824 no 2_545
F8 H18 3.2811 no 2_645
F8 H29B 2.8092 no 4_655
F9 H18 3.5052 no 2_645
F9 H29A 2.8858 no 2_545
F9 H29B 3.5751 no 2_545
F9 H29B 3.0105 no 4_655
F9 H30A 3.1463 no 2_545
F9 H32C 3.4340 no 2_545
F9 H46 2.7288 no 3_656
F10 H17 3.3427 no 4_555
F10 H18 3.0479 no 4_555
F10 H30A 3.0353 no 4_655
F10 H30B 3.3617 no 4_655
F10 H32C 3.3956 no 4_655
F11 H28A 2.9377 no 4_555
F11 H28B 3.3361 no 4_555
F11 H29B 3.2664 no 2_545
F11 H29C 2.8132 no 2_545
F12 H9A 2.9776 no .
F12 H9C 3.3482 no .
F12 H27B 2.8369 no 4_555
F12 H28A 2.8908 no 4_555
F12 H28B 3.5159 no 4_555
F13 H5 3.0739 no 1_655
F13 H31A 2.6684 no 1_655
F13 H31C 3.1986 no 1_655
F13 H33C 3.0224 no 1_655
F13 H34B 2.8844 no 4_654
F13 H34C 2.8657 no 4_654
F14 H19 2.6632 no 4_554
F14 H32A 3.0401 no 4_654
F14 H32B 3.3914 no 4_654
F14 H34C 3.4903 no 4_654
F15 H15 3.1433 no 4_654
F15 H34C 3.0195 no 4_654
F16 H6 3.1987 no 1_655
F16 H9A 3.5236 no 1_655
F16 H9C 3.3875 no 1_655
F16 H27B 2.7020 no 4_655
F16 H27C 3.0548 no 4_655
F16 H31B 2.5821 no 4_655
F16 H34A 3.5282 no 1_655
F17 H6 3.1186 no 1_655
F17 H9C 2.9703 no 1_655
F17 H12 2.9295 no 2_645
F17 H13 3.3595 no 2_645
F18 H12 3.2701 no 2_645
F18 H28A 3.4057 no 4_655
F19 H19 3.0387 no 4_554
F19 H44 2.8135 no 3_655
F19 H60 3.0821 no 3_655
F20 H52 3.5755 no 3_655
F20 H60 2.7240 no 3_655
F21 H12 3.0924 no 4_554
F22 H6 2.7622 no .
F22 H9C 3.5010 no .
F22 H21 3.0818 no 4_554
F22 H54 2.7932 no 1_455
F23 H21 3.1715 no 4_554
F24 H12 3.4863 no 2_545
F24 H13 2.8603 no 2_545
F24 H54 3.0693 no 1_455
F24 H62 2.8991 no 3_555
C6 H54 3.3109 no 1_455
C8 H38 3.4205 no .
C9 H27B 3.3112 no 4_555
C9 H48 3.0876 no .
C9 H64 3.3879 no .
C12 H62 3.3352 no 4_555
C17 H38 2.9732 no .
C18 H32B 3.3831 no 1_655
C18 H38 2.9954 no .
C20 H40 3.5841 no 4_555
C20 H52 3.5787 no 4_555
C27 H9A 3.2128 no 4_554
C29 H46 2.9186 no 2_555
C30 H36 3.3461 no 4_454
C30 H56 3.5277 no 4_454
C31 H34A 3.4339 no 4_554
C31 H34B 3.0637 no 4_554
C32 H18 3.2743 no 1_455
C34 H31A 3.5046 no 4_555
C34 H31B 3.0255 no 4_555
C35 H9B 2.9697 no .
C36 H9B 2.8037 no .
C36 H33B 3.3731 no 1_655
C37 H9B 2.7324 no .
C37 H33B 3.1735 no 1_655
C38 H8 3.2855 no .
C38 H9B 2.8281 no .
C38 H32B 3.3357 no 1_655
C38 H33B 3.1727 no 1_655
C39 H9B 2.9781 no .
C39 H33B 3.3314 no 1_655
C40 H9B 3.0306 no .
C40 H33B 3.5349 no 1_655
C41 H9B 3.5730 no .
C41 H31C 3.3661 no 4_655
C41 H32B 3.5625 no 1_655
C41 H34B 3.5434 no 1_655
C42 H27A 3.2961 no .
C43 H14 3.5006 no 2_545
C43 H30C 3.1172 no 4_655
C44 H14 3.1472 no 2_545
C44 H30C 3.2441 no 4_655
C45 H14 3.0748 no 2_545
C45 H29B 3.5536 no 4_655
C45 H30C 3.3374 no 4_655
C46 H14 3.3297 no 2_545
C46 H29A 3.1809 no 2_545
C46 H30A 3.1987 no 4_655
C46 H30C 3.3127 no 4_655
C47 H13 3.4896 no 2_545
C47 H14 3.5832 no 2_545
C47 H30A 3.3055 no 4_655
C47 H30C 3.1885 no 4_655
C48 H13 3.3861 no 2_545
C48 H30C 3.0851 no 4_655
C49 H18 3.5968 no 2_645
C49 H29A 3.5450 no 2_545
C49 H29B 3.2525 no 4_655
C50 H28A 3.4947 no 4_555
C53 H33C 3.4714 no 1_655
C54 H6 3.1825 no 1_655
C56 H30C 3.5614 no 4_655
C57 H34C 3.3900 no 4_654
C58 H6 3.5113 no 1_655
C59 H20 2.9438 no 4_554
C60 H20 2.8445 no 4_554
C61 H20 2.8677 no 4_554
C62 H20 2.9993 no 4_554
C62 H21 3.5663 no 4_554
C63 H13 3.4622 no 2_545
C63 H20 3.0672 no 4_554
C63 H21 3.2492 no 4_554
C64 H13 3.3290 no 2_545
C64 H20 3.0331 no 4_554
C65 H60 3.5143 no 3_655
C66 H21 3.2998 no 4_554
C66 H54 3.4632 no 1_455
H5 F13 3.0739 no 1_455
H5 H54 3.4255 no 1_455
H6 F16 3.1987 no 1_455
H6 F17 3.1186 no 1_455
H6 F22 2.7622 no .
H6 C54 3.1825 no 1_455
H6 C58 3.5113 no 1_455
H6 H54 2.4975 no 1_455
H8 F1 2.9190 no .
H8 F6 3.4674 no 4_555
H8 C38 3.2855 no .
H8 H38 2.9877 no .
H9A F12 2.9776 no .
H9A F16 3.5236 no 1_455
H9A C27 3.2128 no 4_555
H9A H27A 3.5620 no 4_555
H9A H27B 2.4873 no 4_555
H9A H27C 3.1809 no 4_555
H9A H48 3.1520 no .
H9B F1 3.5228 no .
H9B C35 2.9697 no .
H9B C36 2.8037 no .
H9B C37 2.7324 no .
H9B C38 2.8281 no .
H9B C39 2.9781 no .
H9B C40 3.0306 no .
H9B C41 3.5730 no .
H9B H36 3.3344 no .
H9B H38 3.3508 no .
H9B H48 2.6916 no .
H9B H64 3.1717 no .
H9C F12 3.3482 no .
H9C F16 3.3875 no 1_455
H9C F17 2.9703 no 1_455
H9C F22 3.5010 no .
H9C H27B 3.3993 no 4_555
H9C H48 2.9117 no .
H9C H64 2.7406 no .
H12 F17 2.9295 no 2_655
H12 F18 3.2701 no 2_655
H12 F21 3.0924 no 4_555
H12 F24 3.4863 no 2_555
H12 H62 3.3086 no 4_555
H13 F17 3.3595 no 2_655
H13 F24 2.8603 no 2_555
H13 C47 3.4896 no 2_555
H13 C48 3.3861 no 2_555
H13 C63 3.4622 no 2_555
H13 C64 3.3290 no 2_555
H13 H48 3.4734 no 2_555
H13 H64 3.2617 no 2_555
H14 F7 3.1632 no 2_555
H14 C43 3.5006 no 2_555
H14 C44 3.1472 no 2_555
H14 C45 3.0748 no 2_555
H14 C46 3.3297 no 2_555
H14 C47 3.5832 no 2_555
H14 H44 3.4981 no 2_555
H15 F7 3.2105 no 2_555
H15 F15 3.1433 no 4_455
H17 F5 2.6125 no .
H17 F10 3.3427 no 4_554
H17 H38 3.0713 no .
H18 F7 3.1493 no 2_655
H18 F8 3.2811 no 2_655
H18 F9 3.5052 no 2_655
H18 F10 3.0479 no 4_554
H18 C32 3.2743 no 1_655
H18 C49 3.5968 no 2_655
H18 H32A 3.4009 no 1_655
H18 H32B 2.8819 no 1_655
H18 H32C 3.0170 no 1_655
H18 H38 3.1367 no .
H19 F2 3.5945 no .
H19 F7 3.0093 no 2_655
H19 F14 2.6632 no 4_555
H19 F19 3.0387 no 4_555
H19 H32A 3.5396 no 1_655
H19 H32B 3.4445 no 1_655
H19 H52 3.3042 no 4_555
H20 F1 3.4556 no .
H20 C59 2.9438 no 4_555
H20 C60 2.8445 no 4_555
H20 C61 2.8677 no 4_555
H20 C62 2.9993 no 4_555
H20 C63 3.0672 no 4_555
H20 C64 3.0331 no 4_555
H20 H40 2.8745 no 4_555
H20 H52 2.8734 no 4_555
H20 H60 3.3554 no 4_555
H20 H62 3.5646 no 4_555
H21 F22 3.0818 no 4_555
H21 F23 3.1715 no 4_555
H21 C62 3.5663 no 4_555
H21 C63 3.2492 no 4_555
H21 C66 3.2998 no 4_555
H27A F5 2.2500 no .
H27A F6 3.3803 no .
H27A C42 3.2961 no .
H27A H9A 3.5620 no 4_554
H27B F5 3.3878 no .
H27B F12 2.8369 no 4_554
H27B F16 2.7020 no 4_454
H27B C9 3.3112 no 4_554
H27B H9A 2.4873 no 4_554
H27B H9C 3.3993 no 4_554
H27C F5 3.3888 no .
H27C F16 3.0548 no 4_454
H27C H9A 3.1809 no 4_554
H28A F11 2.9377 no 4_554
H28A F12 2.8908 no 4_554
H28A F18 3.4057 no 4_454
H28A C50 3.4947 no 4_554
H28B F11 3.3361 no 4_554
H28B F12 3.5159 no 4_554
H29A F7 3.5641 no 2_555
H29A F9 2.8858 no 2_555
H29A C46 3.1809 no 2_555
H29A C49 3.5450 no 2_555
H29A H46 2.5165 no 2_555
H29B F8 2.8092 no 4_454
H29B F9 3.5751 no 2_555
H29B F9 3.0105 no 4_454
H29B F11 3.2664 no 2_555
H29B C45 3.5536 no 4_454
H29B C49 3.2525 no 4_454
H29B H46 2.7495 no 2_555
H29C F11 2.8132 no 2_555
H29C H46 3.0129 no 2_555
H30A F9 3.1463 no 2_555
H30A F10 3.0353 no 4_454
H30A C46 3.1987 no 4_454
H30A C47 3.3055 no 4_454
H30A H46 3.3419 no 4_454
H30B F3 2.8229 no 4_454
H30B F10 3.3617 no 4_454
H30B H36 3.1339 no 4_454
H30C C43 3.1172 no 4_454
H30C C44 3.2441 no 4_454
H30C C45 3.3374 no 4_454
H30C C46 3.3127 no 4_454
H30C C47 3.1885 no 4_454
H30C C48 3.0851 no 4_454
H30C C56 3.5614 no 4_454
H30C H36 2.6765 no 4_454
H30C H48 3.5439 no 4_454
H30C H56 2.6565 no 4_454
H31A F13 2.6684 no 1_455
H31A C34 3.5046 no 4_554
H31A H34A 3.3911 no 4_554
H31A H34B 3.0575 no 4_554
H31A H34C 3.5019 no 4_554
H31B F16 2.5821 no 4_454
H31B C34 3.0255 no 4_554
H31B H34A 2.6705 no 4_554
H31B H34B 2.5637 no 4_554
H31B H34C 3.4541 no 4_554
H31C F2 3.2646 no 4_454
H31C F3 2.5256 no 4_454
H31C F13 3.1986 no 1_455
H31C C41 3.3661 no 4_454
H31C H34B 3.0753 no 4_554
H31C H36 3.2218 no 4_454
H32A F7 2.8203 no 2_555
H32A F14 3.0401 no 4_455
H32A H18 3.4009 no 1_455
H32A H19 3.5396 no 1_455
H32B F2 2.6119 no 1_455
H32B F14 3.3914 no 4_455
H32B C18 3.3831 no 1_455
H32B C38 3.3357 no 1_455
H32B C41 3.5625 no 1_455
H32B H18 2.8819 no 1_455
H32B H19 3.4445 no 1_455
H32B H38 2.9923 no 1_455
H32C F7 3.3824 no 2_555
H32C F9 3.4340 no 2_555
H32C F10 3.3956 no 4_454
H32C H18 3.0170 no 1_455
H33A F3 2.7721 no 4_454
H33A F4 3.1912 no 1_455
H33B F2 3.5108 no 1_455
H33B C36 3.3731 no 1_455
H33B C37 3.1735 no 1_455
H33B C38 3.1727 no 1_455
H33B C39 3.3314 no 1_455
H33B C40 3.5349 no 1_455
H33B H38 3.5826 no 1_455
H33C F13 3.0224 no 1_455
H33C C53 3.4714 no 1_455
H34A F16 3.5282 no 1_455
H34A C31 3.4339 no 4_555
H34A H31A 3.3911 no 4_555
H34A H31B 2.6705 no 4_555
H34B F2 2.5855 no 1_455
H34B F13 2.8844 no 4_455
H34B C31 3.0637 no 4_555
H34B C41 3.5434 no 1_455
H34B H31A 3.0575 no 4_555
H34B H31B 2.5637 no 4_555
H34B H31C 3.0753 no 4_555
H34C F13 2.8657 no 4_455
H34C F14 3.4903 no 4_455
H34C F15 3.0195 no 4_455
H34C C57 3.3900 no 4_455
H34C H31A 3.5019 no 4_555
H34C H31B 3.4541 no 4_555
H36 C30 3.3461 no 4_655
H36 H9B 3.3344 no .
H36 H30B 3.1339 no 4_655
H36 H30C 2.6765 no 4_655
H36 H31C 3.2218 no 4_655
H38 C8 3.4205 no .
H38 C17 2.9732 no .
H38 C18 2.9954 no .
H38 H8 2.9877 no .
H38 H9B 3.3508 no .
H38 H17 3.0713 no .
H38 H18 3.1367 no .
H38 H32B 2.9923 no 1_655
H38 H33B 3.5826 no 1_655
H40 F1 3.5947 no 4_554
H40 C20 3.5841 no 4_554
H40 H20 2.8745 no 4_554
H44 F19 2.8135 no 3_655
H44 H14 3.4981 no 2_545
H46 F9 2.7288 no 3_656
H46 C29 2.9186 no 2_545
H46 H29A 2.5165 no 2_545
H46 H29B 2.7495 no 2_545
H46 H29C 3.0129 no 2_545
H46 H30A 3.3419 no 4_655
H48 C9 3.0876 no .
H48 H9A 3.1520 no .
H48 H9B 2.6916 no .
H48 H9C 2.9117 no .
H48 H13 3.4734 no 2_545
H48 H30C 3.5439 no 4_655
H52 F20 3.5755 no 3_655
H52 C20 3.5787 no 4_554
H52 H19 3.3042 no 4_554
H52 H20 2.8734 no 4_554
H54 F22 2.7932 no 1_655
H54 F24 3.0693 no 1_655
H54 C6 3.3109 no 1_655
H54 C66 3.4632 no 1_655
H54 H5 3.4255 no 1_655
H54 H6 2.4975 no 1_655
H56 C30 3.5277 no 4_655
H56 H30C 2.6565 no 4_655
H60 F19 3.0821 no 3_655
H60 F20 2.7240 no 3_655
H60 C65 3.5143 no 3_655
H60 H20 3.3554 no 4_554
H62 F24 2.8991 no 3_555
H62 C12 3.3352 no 4_554
H62 H12 3.3086 no 4_554
H62 H20 3.5646 no 4_554
H64 C9 3.3879 no .
H64 H9B 3.1717 no .
H64 H9C 2.7406 no .
H64 H13 3.2617 no 2_545

loop_
_geom_torsion_atom_site_label_1
_geom_torsion_atom_site_label_2
_geom_torsion_atom_site_label_3
_geom_torsion_atom_site_label_4
_geom_torsion
_geom_torsion_publ_flag
P1 Rh1 C4 C3 -112.3(3) no
P1 Rh1 C4 C5 69.8(4) no
C4 Rh1 P1 C32 159.83(13) no
C4 Rh1 P1 C33 -79.22(13) no
C4 Rh1 P1 C34 41.85(13) no
P1 Rh1 C22 C23 143.33(13) no
P1 Rh1 C22 C26 25.9(4) no
P1 Rh1 C22 C27 -93.1(4) no
C22 Rh1 P1 C32 -111.8(3) no
C22 Rh1 P1 C33 9.2(3) no
C22 Rh1 P1 C34 130.2(2) no
P1 Rh1 C23 C22 -108.2(4) no
P1 Rh1 C23 C24 10.6(5) no
P1 Rh1 C23 C28 130.4(3) no
C23 Rh1 P1 C32 -33.6(4) no
C23 Rh1 P1 C33 87.3(4) no
C23 Rh1 P1 C34 -151.6(4) no
P1 Rh1 C24 C23 -175.49(9) no
P1 Rh1 C24 C25 -57.3(2) no
P1 Rh1 C24 C29 65.2(4) no
C24 Rh1 P1 C32 -26.04(14) no
C24 Rh1 P1 C33 94.91(14) no
C24 Rh1 P1 C34 -144.02(14) no
P1 Rh1 C25 C24 133.48(15) no
P1 Rh1 C25 C26 -107.79(14) no
P1 Rh1 C25 C30 8.2(4) no
C25 Rh1 P1 C32 -55.98(13) no
C25 Rh1 P1 C33 64.97(13) no
C25 Rh1 P1 C34 -173.96(13) no
P1 Rh1 C26 C22 -164.64(12) no
P1 Rh1 C26 C25 81.74(17) no
P1 Rh1 C26 C31 -42.6(4) no
C26 Rh1 P1 C32 -95.03(14) no
C26 Rh1 P1 C33 25.93(15) no
C26 Rh1 P1 C34 147.00(14) no
C4 Rh1 C22 C23 -131.06(19) no
C4 Rh1 C22 C26 111.5(2) no
C4 Rh1 C22 C27 -7.5(4) no
C22 Rh1 C4 C3 103.0(3) no
C22 Rh1 C4 C5 -74.9(4) no
C4 Rh1 C23 C22 56.8(3) no
C4 Rh1 C23 C24 175.73(16) no
C4 Rh1 C23 C28 -64.5(4) no
C23 Rh1 C4 C3 73.1(3) no
C23 Rh1 C4 C5 -104.8(4) no
C4 Rh1 C24 C23 -8.5(5) no
C4 Rh1 C24 C25 109.6(4) no
C4 Rh1 C24 C29 -127.9(4) no
C24 Rh1 C4 C3 78.8(5) no
C24 Rh1 C4 C5 -99.1(5) no
C4 Rh1 C25 C24 -133.2(3) no
C4 Rh1 C25 C26 -14.4(4) no
C4 Rh1 C25 C30 101.5(4) no
C25 Rh1 C4 C3 149.8(3) no
C25 Rh1 C4 C5 -28.2(6) no
C4 Rh1 C26 C22 -75.1(3) no
C4 Rh1 C26 C25 171.29(18) no
C4 Rh1 C26 C31 47.0(4) no
C26 Rh1 C4 C3 140.4(3) no
C26 Rh1 C4 C5 -37.5(4) no
C22 Rh1 C23 C22 -0.00(18) no
C22 Rh1 C23 C24 118.9(3) no
C22 Rh1 C23 C28 -121.3(5) no
C23 Rh1 C22 C23 -0.00(19) no
C23 Rh1 C22 C26 -117.4(4) no
C23 Rh1 C22 C27 123.6(5) no
C22 Rh1 C24 C23 -35.99(16) no
C22 Rh1 C24 C25 82.2(2) no
C22 Rh1 C24 C29 -155.3(4) no
C24 Rh1 C22 C23 36.89(17) no
C24 Rh1 C22 C26 -80.6(2) no
C24 Rh1 C22 C27 160.5(4) no
C22 Rh1 C25 C24 -78.7(2) no
C22 Rh1 C25 C26 39.99(18) no
C22 Rh1 C25 C30 156.0(4) no
C25 Rh1 C22 C23 77.3(2) no
C25 Rh1 C22 C26 -40.11(17) no
C25 Rh1 C22 C27 -159.1(4) no
C22 Rh1 C26 C22 0.0(2) no
C22 Rh1 C26 C25 -113.6(4) no
C22 Rh1 C26 C31 122.0(5) no
C26 Rh1 C22 C23 117.4(4) no
C26 Rh1 C22 C26 0.0(2) no
C26 Rh1 C22 C27 -119.0(5) no
C23 Rh1 C24 C23 0.00(19) no
C23 Rh1 C24 C25 118.2(4) no
C23 Rh1 C24 C29 -119.3(5) no
C24 Rh1 C23 C22 -118.9(3) no
C24 Rh1 C23 C24 0.00(18) no
C24 Rh1 C23 C28 119.8(5) no
C23 Rh1 C25 C24 -37.48(18) no
C23 Rh1 C25 C26 81.2(2) no
C23 Rh1 C25 C30 -162.8(4) no
C25 Rh1 C23 C22 -82.9(2) no
C25 Rh1 C23 C24 35.96(16) no
C25 Rh1 C23 C28 155.7(5) no
C23 Rh1 C26 C22 36.30(18) no
C23 Rh1 C26 C25 -77.3(2) no
C23 Rh1 C26 C31 158.3(4) no
C26 Rh1 C23 C22 -38.68(18) no
C26 Rh1 C23 C24 80.2(2) no
C26 Rh1 C23 C28 -160.0(5) no
C24 Rh1 C25 C24 0.0(2) no
C24 Rh1 C25 C26 118.7(4) no
C24 Rh1 C25 C30 -125.3(5) no
C25 Rh1 C24 C23 -118.2(4) no
C25 Rh1 C24 C25 0.0(2) no
C25 Rh1 C24 C29 122.5(5) no
C24 Rh1 C26 C22 78.4(2) no
C24 Rh1 C26 C25 -35.18(17) no
C24 Rh1 C26 C31 -159.5(4) no
C26 Rh1 C24 C23 -80.0(2) no
C26 Rh1 C24 C25 38.22(18) no
C26 Rh1 C24 C29 160.7(4) no
C25 Rh1 C26 C22 113.6(4) no
C25 Rh1 C26 C25 0.00(18) no
C25 Rh1 C26 C31 -124.3(5) no
C26 Rh1 C25 C24 -118.7(4) no
C26 Rh1 C25 C26 -0.0(2) no
C26 Rh1 C25 C30 116.0(5) no
C2 C1 C10 C11 29.2(7) no
C2 C1 C10 C15 -150.5(5) no
C10 C1 C2 C3 179.5(4) no
C10 C1 C2 C16 -1.9(7) no
C1 C2 C3 C4 27.2(6) no
C1 C2 C3 C8 -151.5(4) no
C1 C2 C16 C17 -103.3(5) no
C1 C2 C16 C21 78.5(6) no
C3 C2 C16 C17 75.4(5) no
C3 C2 C16 C21 -102.8(5) no
C16 C2 C3 C4 -151.5(4) no
C16 C2 C3 C8 29.8(6) no
C2 C3 C4 Rh1 -0.3(6) no
C2 C3 C4 C5 177.8(4) no
C2 C3 C8 C7 178.9(4) no
C4 C3 C8 C7 0.1(7) no
C8 C3 C4 Rh1 178.5(4) no
C8 C3 C4 C5 -3.4(7) no
Rh1 C4 C5 C6 -178.8(3) no
C3 C4 C5 C6 3.3(7) no
C4 C5 C6 C7 0.1(8) no
C5 C6 C7 C8 -3.4(7) no
C5 C6 C7 C9 177.7(4) no
C6 C7 C8 C3 3.2(7) no
C9 C7 C8 C3 -177.9(4) no
C1 C10 C11 C12 -179.1(4) no
C1 C10 C15 C14 178.8(4) no
C11 C10 C15 C14 -0.9(7) no
C15 C10 C11 C12 0.7(7) no
C10 C11 C12 C13 -0.5(8) no
C11 C12 C13 C14 0.6(9) no
C12 C13 C14 C15 -0.8(8) no
C13 C14 C15 C10 1.0(8) no
C2 C16 C17 C18 179.1(4) no
C2 C16 C21 C20 179.5(4) no
C17 C16 C21 C20 1.3(7) no
C21 C16 C17 C18 -2.7(7) no
C16 C17 C18 C19 1.9(7) no
C17 C18 C19 C20 0.3(8) no
C18 C19 C20 C21 -1.8(8) no
C19 C20 C21 C16 0.9(8) no
Rh1 C22 C23 Rh1 0.0 no
Rh1 C22 C23 C24 -62.3(3) no
Rh1 C22 C23 C28 126.3(4) no
Rh1 C22 C26 Rh1 0.0 no
Rh1 C22 C26 C25 68.3(3) no
Rh1 C22 C26 C31 -126.3(4) no
C23 C22 C26 Rh1 -62.2(3) no
C23 C22 C26 C25 6.1(5) no
C23 C22 C26 C31 171.5(4) no
C26 C22 C23 Rh1 58.1(3) no
C26 C22 C23 C24 -4.2(5) no
C26 C22 C23 C28 -175.6(4) no
C27 C22 C23 Rh1 -122.0(5) no
C27 C22 C23 C24 175.7(4) no
C27 C22 C23 C28 4.3(7) no
C27 C22 C26 Rh1 117.9(5) no
C27 C22 C26 C25 -173.8(4) no
C27 C22 C26 C31 -8.5(7) no
Rh1 C23 C24 Rh1 0.0 no
Rh1 C23 C24 C25 -60.7(3) no
Rh1 C23 C24 C29 125.2(4) no
C22 C23 C24 Rh1 61.3(4) no
C22 C23 C24 C25 0.6(5) no
C22 C23 C24 C29 -173.5(4) no
C28 C23 C24 Rh1 -127.1(5) no
C28 C23 C24 C25 172.2(4) no
C28 C23 C24 C29 -1.9(7) no
Rh1 C24 C25 Rh1 0.0 no
Rh1 C24 C25 C26 -57.4(3) no
Rh1 C24 C25 C30 128.4(4) no
C23 C24 C25 Rh1 60.6(3) no
C23 C24 C25 C26 3.2(5) no
C23 C24 C25 C30 -171.0(4) no
C29 C24 C25 Rh1 -125.4(5) no
C29 C24 C25 C26 177.2(4) no
C29 C24 C25 C30 3.0(7) no
Rh1 C25 C26 Rh1 -0.000(11) no
Rh1 C25 C26 C22 -68.1(2) no
Rh1 C25 C26 C31 126.8(4) no
C24 C25 C26 Rh1 62.3(3) no
C24 C25 C26 C22 -5.8(5) no
C24 C25 C26 C31 -170.9(4) no
C30 C25 C26 Rh1 -123.3(4) no
C30 C25 C26 C22 168.6(4) no
C30 C25 C26 C31 3.5(7) no
C36 C35 C40 C39 -1.2(6) no
C40 C35 C36 C37 2.0(6) no
C36 C35 B1 C43 37.8(6) no
C36 C35 B1 C51 -83.7(5) no
C36 C35 B1 C59 154.7(4) no
B1 C35 C36 C37 177.7(4) no
C40 C35 B1 C43 -146.8(4) no
C40 C35 B1 C51 91.7(5) no
C40 C35 B1 C59 -30.0(6) no
B1 C35 C40 C39 -176.9(4) no
C35 C36 C37 C38 -0.9(7) no
C35 C36 C37 C41 178.4(4) no
C36 C37 C38 C39 -1.1(7) no
C36 C37 C41 F1 -129.4(5) no
C36 C37 C41 F2 112.1(5) no
C36 C37 C41 F3 -9.7(7) no
C38 C37 C41 F1 49.9(6) no
C38 C37 C41 F2 -68.6(5) no
C38 C37 C41 F3 169.6(4) no
C41 C37 C38 C39 179.7(4) no
C37 C38 C39 C40 1.8(7) no
C37 C38 C39 C42 -179.1(4) no
C38 C39 C40 C35 -0.6(7) no
C38 C39 C42 F4 78.0(6) no
C38 C39 C42 F5 -34.2(7) no
C38 C39 C42 F6 -164.5(5) no
C40 C39 C42 F4 -102.9(6) no
C40 C39 C42 F5 144.9(5) no
C40 C39 C42 F6 14.6(8) no
C42 C39 C40 C35 -179.8(4) no
C44 C43 C48 C47 2.2(6) no
C48 C43 C44 C45 -2.7(6) no
C44 C43 B1 C35 -156.3(4) no
C44 C43 B1 C51 -40.7(5) no
C44 C43 B1 C59 81.9(5) no
B1 C43 C44 C45 -178.1(4) no
C48 C43 B1 C35 28.7(6) no
C48 C43 B1 C51 144.3(4) no
C48 C43 B1 C59 -93.1(5) no
B1 C43 C48 C47 177.4(4) no
C43 C44 C45 C46 1.0(6) no
C43 C44 C45 C49 179.6(4) no
C44 C45 C46 C47 1.2(6) no
C44 C45 C49 F7 -71.6(6) no
C44 C45 C49 F8 48.0(6) no
C44 C45 C49 F9 168.4(4) no
C46 C45 C49 F7 107.0(5) no
C46 C45 C49 F8 -133.4(4) no
C46 C45 C49 F9 -13.0(6) no
C49 C45 C46 C47 -177.4(4) no
C45 C46 C47 C48 -1.7(6) no
C45 C46 C47 C50 -179.2(4) no
C46 C47 C48 C43 -0.1(7) no
C46 C47 C50 F10 84.2(6) no
C46 C47 C50 F11 -32.1(6) no
C46 C47 C50 F12 -155.3(4) no
C48 C47 C50 F10 -93.3(5) no
C48 C47 C50 F11 150.4(4) no
C48 C47 C50 F12 27.1(7) no
C50 C47 C48 C43 177.4(4) no
C52 C51 C56 C55 -2.0(6) no
C56 C51 C52 C53 1.4(6) no
C52 C51 B1 C35 -79.1(5) no
C52 C51 B1 C43 160.0(4) no
C52 C51 B1 C59 42.3(6) no
B1 C51 C52 C53 177.2(4) no
C56 C51 B1 C35 96.3(5) no
C56 C51 B1 C43 -24.6(6) no
C56 C51 B1 C59 -142.3(4) no
B1 C51 C56 C55 -177.7(4) no
C51 C52 C53 C54 0.3(7) no
C51 C52 C53 C57 -179.6(4) no
C52 C53 C54 C55 -1.5(7) no
C52 C53 C57 F13 95.7(5) no
C52 C53 C57 F14 -23.1(7) no
C52 C53 C57 F15 -146.1(4) no
C54 C53 C57 F13 -84.3(5) no
C54 C53 C57 F14 157.0(4) no
C54 C53 C57 F15 34.0(6) no
C57 C53 C54 C55 178.4(4) no
C53 C54 C55 C56 1.0(6) no
C53 C54 C55 C58 -177.7(4) no
C54 C55 C56 C51 0.8(7) no
C54 C55 C58 F16 90.7(5) no
C54 C55 C58 F17 -28.5(7) no
C54 C55 C58 F18 -150.8(4) no
C56 C55 C58 F16 -87.9(5) no
C56 C55 C58 F17 152.8(4) no
C56 C55 C58 F18 30.5(7) no
C58 C55 C56 C51 179.5(4) no
C60 C59 C64 C63 -1.8(6) no
C64 C59 C60 C61 2.3(6) no
C60 C59 B1 C35 147.4(4) no
C60 C59 B1 C43 -91.2(5) no
C60 C59 B1 C51 31.4(6) no
B1 C59 C60 C61 174.8(4) no
C64 C59 B1 C35 -40.7(6) no
C64 C59 B1 C43 80.7(5) no
C64 C59 B1 C51 -156.7(4) no
B1 C59 C64 C63 -174.3(4) no
C59 C60 C61 C62 -1.8(7) no
C59 C60 C61 C65 178.8(4) no
C60 C61 C62 C63 0.7(7) no
C60 C61 C65 F19 -52.8(6) no
C60 C61 C65 F20 64.9(6) no
C60 C61 C65 F21 -173.7(4) no
C62 C61 C65 F19 127.9(5) no
C62 C61 C65 F20 -114.4(5) no
C62 C61 C65 F21 7.0(7) no
C65 C61 C62 C63 -180.0(4) no
C61 C62 C63 C64 -0.2(7) no
C61 C62 C63 C66 179.9(4) no
C62 C63 C64 C59 0.9(7) no
C62 C63 C66 F22 -144.1(5) no
C62 C63 C66 F23 -22.5(7) no
C62 C63 C66 F24 98.0(5) no
C64 C63 C66 F22 36.0(7) no
C64 C63 C66 F23 157.6(4) no
C64 C63 C66 F24 -81.9(6) no
C66 C63 C64 C59 -179.2(4) no
